data_4081152
loop_
_publ_author_name
'Ikeda, Yousuke'
'Mutoh, Yuichiro'
'Imai, Kohei'
'Tsuchida, Noriko'
'Takano, Keiko'
'Ishii, Youichi'

_publ_section_title
;
 Reactivities of Indenylruthenium Complex toward Internal Alkynes:
 Formation of Disubstituted Vinylidene Complexes and Indenyl--Alkyne
 Coupling
;
_journal_issue 15
_journal_name_full Organometallics
_journal_page_first 4353
_journal_paper_doi 10.1021/om4004913
_journal_volume 32
_journal_year 2013
_chemical_formula_moiety 'C72 H51 B F24 P2 Ru'
_chemical_formula_sum 'C72 H51 B F24 P2 Ru'
_chemical_formula_weight 1545.98
_space_group_IT_number 14
_symmetry_cell_setting monoclinic
_symmetry_Int_Tables_number 14
_symmetry_space_group_name_Hall '-P 2ybc'
_symmetry_space_group_name_H-M 'P 1 21/c 1'
_atom_sites_solution_hydrogens geom
_atom_sites_solution_primary direct
_atom_sites_solution_secondary difmap
_cell_angle_alpha 90.0000
_cell_angle_beta 99.449(3)
_cell_angle_gamma 90.0000
_cell_formula_units_Z 4
_cell_length_a 13.559(3)
_cell_length_b 24.731(4)
_cell_length_c 20.187(4)
_cell_measurement_reflns_used 11771
_cell_measurement_temperature 123
_cell_measurement_theta_max 27.48
_cell_measurement_theta_min 3.05
_cell_volume 6677(2)
_computing_cell_refinement CrystalClear
_computing_data_collection 'CrystalClear (Rigaku Inc., 2008)'
_computing_data_reduction CrystalClear
_computing_molecular_graphics 'CrystalStructure 4.0'
_computing_publication_material 'CrystalStructure 4.0 (Rigaku, 2010)'
_computing_structure_refinement 'SHELXL97 (Sheldrick, 2008)'
_computing_structure_solution SIR97
_diffrn_ambient_temperature 123
_diffrn_detector_area_resol_mean 7.314
_diffrn_measured_fraction_theta_full 0.993
_diffrn_measured_fraction_theta_max 0.993
_diffrn_measurement_device_type 'Rigaku Mercury70'
_diffrn_measurement_method \w
_diffrn_radiation_type 'Mo K\a'
_diffrn_radiation_wavelength 0.71075
_diffrn_reflns_av_R_equivalents 0.1058
_diffrn_reflns_limit_h_max 17
_diffrn_reflns_limit_h_min -17
_diffrn_reflns_limit_k_max 25
_diffrn_reflns_limit_k_min -32
_diffrn_reflns_limit_l_max 23
_diffrn_reflns_limit_l_min -26
_diffrn_reflns_number 51608
_diffrn_reflns_theta_full 27.47
_diffrn_reflns_theta_max 27.47
_diffrn_standards_number 0
_exptl_absorpt_coefficient_mu 0.393
_exptl_absorpt_correction_T_max 0.945
_exptl_absorpt_correction_T_min 0.907
_exptl_absorpt_correction_type numerical
_exptl_absorpt_process_details 'NUMABS (Rigaku, 1999)'
_exptl_crystal_colour yellow
_exptl_crystal_density_diffrn 1.538
_exptl_crystal_density_method 'not measured'
_exptl_crystal_description prism
_exptl_crystal_F_000 3112.00
_exptl_crystal_size_max 0.258
_exptl_crystal_size_mid 0.241
_exptl_crystal_size_min 0.144
_refine_diff_density_max 1.020
_refine_diff_density_min -0.720
_refine_ls_extinction_method none
_refine_ls_goodness_of_fit_ref 1.030
_refine_ls_hydrogen_treatment constr
_refine_ls_number_parameters 901
_refine_ls_number_reflns 15217
_refine_ls_number_restraints 0
_refine_ls_R_factor_gt 0.0777
_refine_ls_shift/su_max 0.000
_refine_ls_structure_factor_coef Fsqd
_refine_ls_weighting_details 'w = 1/[\s^2^(Fo^2^)+(0.0286P)^2^+15.5622P] where P=(Fo^2^+2Fc^2^)/3'
_refine_ls_weighting_scheme calc
_refine_ls_wR_factor_ref 0.1685
_reflns_number_gt 8952
_reflns_number_total 15217
_reflns_threshold_expression F^2^>2.0\s(F^2^)
_cod_data_source_file om4004913_si_002.cif
_cod_data_source_block '_2a'
_cod_database_code 4081152

loop_
_symmetry_equiv_pos_site_id
_symmetry_equiv_pos_as_xyz
1 +X,+Y,+Z
2 -X,1/2+Y,1/2-Z
3 -X,-Y,-Z
4 +X,1/2-Y,1/2+Z

loop_
_atom_site_label
_atom_site_type_symbol
_atom_site_fract_x
_atom_site_fract_y
_atom_site_fract_z
_atom_site_U_iso_or_equiv
_atom_site_adp_type
_atom_site_occupancy
_atom_site_symmetry_multiplicity
_atom_site_calc_flag
_atom_site_refinement_flags
Ru1 Ru 0.53175(3) 0.270093(15) 0.23151(2) 0.02742(11) Uani 1.0 4 d .
P1 P 0.46600(10) 0.28410(5) 0.12117(7) 0.0285(3) Uani 1.0 4 d .
P2 P 0.38779(10) 0.31223(5) 0.25109(7) 0.0280(3) Uani 1.0 4 d .
F1 F 0.2716(3) -0.01156(14) 0.45933(18) 0.0643(12) Uani 1.0 4 d .
F2 F 0.3006(3) 0.07211(14) 0.46807(17) 0.0608(11) Uani 1.0 4 d .
F3 F 0.4081(3) 0.0202(2) 0.43611(19) 0.0879(16) Uani 1.0 4 d .
F4 F 0.2833(3) 0.02246(17) 0.12983(19) 0.0702(12) Uani 1.0 4 d .
F5 F 0.3370(4) 0.09769(14) 0.1673(2) 0.0722(13) Uani 1.0 4 d .
F6 F 0.4178(3) 0.02795(19) 0.2000(2) 0.0827(14) Uani 1.0 4 d .
F7 F -0.0333(5) -0.07162(17) 0.4979(2) 0.109(2) Uani 1.0 4 d .
F8 F -0.1255(4) -0.12733(18) 0.4420(3) 0.124(3) Uani 1.0 4 d .
F9 F 0.0149(4) -0.11176(18) 0.4198(3) 0.1011(18) Uani 1.0 4 d .
F10 F -0.4074(3) -0.00155(17) 0.2939(3) 0.0814(15) Uani 1.0 4 d .
F11 F -0.3879(3) 0.01798(17) 0.3967(2) 0.0722(13) Uani 1.0 4 d .
F12 F -0.3695(3) 0.07821(13) 0.3266(3) 0.0633(12) Uani 1.0 4 d .
F13 F -0.0748(3) -0.07612(17) -0.0024(2) 0.0722(12) Uani 1.0 4 d .
F14 F -0.0789(4) -0.11345(14) 0.0923(3) 0.0826(14) Uani 1.0 4 d .
F15 F 0.0550(3) -0.07557(15) 0.0732(2) 0.0656(12) Uani 1.0 4 d .
F16 F -0.2892(4) 0.07954(17) -0.0183(3) 0.0953(17) Uani 1.0 4 d .
F17 F -0.3350(3) 0.10224(19) 0.0740(3) 0.0932(16) Uani 1.0 4 d .
F18 F -0.2215(4) 0.14608(15) 0.0368(3) 0.0875(16) Uani 1.0 4 d .
F19 F -0.1061(4) 0.20239(16) 0.4452(3) 0.0880(16) Uani 1.0 4 d .
F20 F -0.0367(3) 0.27652(12) 0.42585(18) 0.0568(10) Uani 1.0 4 d .
F21 F 0.0529(3) 0.21013(16) 0.46682(19) 0.0700(12) Uani 1.0 4 d .
F22 F 0.0611(3) 0.30427(12) 0.20794(19) 0.0568(10) Uani 1.0 4 d .
F23 F 0.0814(3) 0.23607(13) 0.14527(19) 0.0546(10) Uani 1.0 4 d .
F24 F -0.0657(3) 0.26886(14) 0.14520(19) 0.0597(11) Uani 1.0 4 d .
C1 C 0.6120(4) 0.34362(19) 0.2334(3) 0.0307(12) Uani 1.0 4 d .
C2 C 0.7057(4) 0.3440(2) 0.2675(3) 0.0343(13) Uani 1.0 4 d .
C3 C 0.5701(4) 0.39467(19) 0.1965(3) 0.0349(13) Uani 1.0 4 d .
C4 C 0.7775(4) 0.3914(2) 0.2727(3) 0.0389(14) Uani 1.0 4 d .
C5 C 0.8349(5) 0.3935(3) 0.2142(4) 0.060(2) Uani 1.0 4 d .
C6 C 0.7476(4) 0.2950(2) 0.3084(3) 0.0389(14) Uani 1.0 4 d .
C7 C 0.7280(5) 0.3056(3) 0.3792(3) 0.0465(16) Uani 1.0 4 d .
C8 C 0.6492(5) 0.2774(3) 0.3926(3) 0.0436(15) Uani 1.0 4 d .
C9 C 0.6134(4) 0.2423(2) 0.3356(3) 0.0360(14) Uani 1.0 4 d .
C10 C 0.5267(5) 0.2105(2) 0.3190(3) 0.0396(14) Uani 1.0 4 d .
C11 C 0.5134(5) 0.17988(19) 0.2584(3) 0.0404(15) Uani 1.0 4 d .
C12 C 0.5816(5) 0.1839(2) 0.2148(4) 0.0434(16) Uani 1.0 4 d .
C13 C 0.6674(4) 0.21757(19) 0.2288(3) 0.0341(13) Uani 1.0 4 d .
C14 C 0.6802(4) 0.2485(2) 0.2878(3) 0.0346(13) Uani 1.0 4 d .
C15 C 0.3604(4) 0.33221(19) 0.1130(3) 0.0289(12) Uani 1.0 4 d .
C16 C 0.3031(4) 0.3263(2) 0.1716(3) 0.0338(13) Uani 1.0 4 d .
C17 C 0.5459(4) 0.31025(18) 0.0648(3) 0.0281(12) Uani 1.0 4 d .
C18 C 0.6495(4) 0.3058(3) 0.0794(3) 0.0375(14) Uani 1.0 4 d .
C19 C 0.7101(5) 0.3260(3) 0.0371(3) 0.0425(15) Uani 1.0 4 d .
C20 C 0.6688(4) 0.3524(3) -0.0208(3) 0.0390(14) Uani 1.0 4 d .
C21 C 0.5658(4) 0.3587(2) -0.0368(3) 0.0340(13) Uani 1.0 4 d .
C22 C 0.5050(4) 0.3367(2) 0.0050(3) 0.0341(13) Uani 1.0 4 d .
C23 C 0.4119(4) 0.2240(2) 0.0762(3) 0.0319(12) Uani 1.0 4 d .
C24 C 0.4734(5) 0.1891(2) 0.0475(3) 0.0373(14) Uani 1.0 4 d .
C25 C 0.4358(5) 0.1426(3) 0.0142(3) 0.0447(16) Uani 1.0 4 d .
C26 C 0.3353(5) 0.1301(3) 0.0098(3) 0.0464(16) Uani 1.0 4 d .
C27 C 0.2734(5) 0.1638(3) 0.0379(3) 0.0499(17) Uani 1.0 4 d .
C28 C 0.3118(4) 0.2106(3) 0.0716(3) 0.0384(14) Uani 1.0 4 d .
C29 C 0.3152(4) 0.26744(19) 0.2973(3) 0.0275(11) Uani 1.0 4 d .
C30 C 0.2810(4) 0.21812(19) 0.2679(3) 0.0310(12) Uani 1.0 4 d .
C31 C 0.2398(4) 0.1799(2) 0.3042(3) 0.0336(13) Uani 1.0 4 d .
C32 C 0.2320(4) 0.1893(2) 0.3713(3) 0.0361(14) Uani 1.0 4 d .
C33 C 0.2630(4) 0.2384(2) 0.4003(3) 0.0366(13) Uani 1.0 4 d .
C34 C 0.3053(4) 0.2772(2) 0.3632(3) 0.0337(13) Uani 1.0 4 d .
C35 C 0.3915(4) 0.37498(18) 0.2993(3) 0.0274(12) Uani 1.0 4 d .
C36 C 0.4795(4) 0.39178(19) 0.3391(3) 0.0307(12) Uani 1.0 4 d .
C37 C 0.4818(5) 0.4386(2) 0.3763(3) 0.0359(13) Uani 1.0 4 d .
C38 C 0.3963(5) 0.4695(2) 0.3743(3) 0.0403(14) Uani 1.0 4 d .
C39 C 0.3080(5) 0.4530(2) 0.3358(3) 0.0393(14) Uani 1.0 4 d .
C40 C 0.3053(4) 0.4060(2) 0.2983(3) 0.0350(13) Uani 1.0 4 d .
C41 C 0.1061(4) 0.04855(18) 0.2791(3) 0.0273(12) Uani 1.0 4 d .
C42 C 0.1590(4) 0.04378(17) 0.3448(3) 0.0264(11) Uani 1.0 4 d .
C43 C 0.2612(4) 0.03656(19) 0.3583(3) 0.0281(12) Uani 1.0 4 d .
C44 C 0.3180(4) 0.03600(19) 0.3067(3) 0.0302(12) Uani 1.0 4 d .
C45 C 0.2678(4) 0.04293(18) 0.2411(3) 0.0274(12) Uani 1.0 4 d .
C46 C 0.1647(4) 0.04820(18) 0.2283(3) 0.0279(12) Uani 1.0 4 d .
C47 C 0.3111(4) 0.0291(3) 0.4292(3) 0.0374(14) Uani 1.0 4 d .
C48 C 0.3260(4) 0.0468(2) 0.1857(3) 0.0348(13) Uani 1.0 4 d .
C49 C -0.0809(4) 0.02766(19) 0.3114(3) 0.0277(12) Uani 1.0 4 d .
C50 C -0.0452(4) -0.01649(18) 0.3524(3) 0.0289(12) Uani 1.0 4 d .
C51 C -0.1057(4) -0.04403(18) 0.3904(3) 0.0286(12) Uani 1.0 4 d .
C52 C -0.2050(4) -0.03002(19) 0.3883(3) 0.0298(12) Uani 1.0 4 d .
C53 C -0.2420(4) 0.01258(19) 0.3468(3) 0.0266(11) Uani 1.0 4 d .
C54 C -0.1812(4) 0.04058(19) 0.3096(3) 0.0300(12) Uani 1.0 4 d .
C55 C -0.0633(4) -0.0882(2) 0.4376(3) 0.0353(13) Uani 1.0 4 d .
C56 C -0.3505(4) 0.0269(2) 0.3403(3) 0.0362(14) Uani 1.0 4 d .
C57 C -0.0631(4) 0.04416(19) 0.1864(3) 0.0277(12) Uani 1.0 4 d .
C58 C -0.0367(4) -0.0033(2) 0.1562(3) 0.0316(12) Uani 1.0 4 d .
C59 C -0.0779(4) -0.0183(2) 0.0918(3) 0.0356(13) Uani 1.0 4 d .
C60 C -0.1491(4) 0.0137(3) 0.0532(3) 0.0416(15) Uani 1.0 4 d .
C61 C -0.1781(4) 0.0600(3) 0.0814(3) 0.0389(14) Uani 1.0 4 d .
C62 C -0.1368(4) 0.0748(2) 0.1461(3) 0.0334(13) Uani 1.0 4 d .
C63 C -0.0454(5) -0.0701(3) 0.0638(4) 0.0505(17) Uani 1.0 4 d .
C64 C -0.2552(6) 0.0964(3) 0.0431(4) 0.058(2) Uani 1.0 4 d .
C65 C -0.0206(4) 0.12621(19) 0.2766(3) 0.0296(12) Uani 1.0 4 d .
C66 C -0.0308(4) 0.1482(2) 0.3392(3) 0.0332(13) Uani 1.0 4 d .
C67 C -0.0209(4) 0.2034(2) 0.3524(3) 0.0330(13) Uani 1.0 4 d .
C68 C -0.0024(4) 0.2395(2) 0.3043(4) 0.0383(14) Uani 1.0 4 d .
C69 C 0.0059(4) 0.2194(2) 0.2409(3) 0.0349(13) Uani 1.0 4 d .
C70 C -0.0027(4) 0.16393(19) 0.2286(3) 0.0325(13) Uani 1.0 4 d .
C71 C -0.0272(5) 0.2228(3) 0.4216(4) 0.0462(16) Uani 1.0 4 d .
C72 C 0.0215(5) 0.2565(3) 0.1859(4) 0.0444(16) Uani 1.0 4 d .
B1 B -0.0156(4) 0.0610(3) 0.2642(4) 0.0285(14) Uani 1.0 4 d .
H3A H 0.5042 0.4027 0.2080 0.0418 Uiso 1.0 4 calc R
H3B H 0.5638 0.3890 0.1479 0.0418 Uiso 1.0 4 calc R
H3C H 0.6154 0.4251 0.2099 0.0418 Uiso 1.0 4 calc R
H4A H 0.8255 0.3886 0.3152 0.0467 Uiso 1.0 4 calc R
H4B H 0.7395 0.4255 0.2741 0.0467 Uiso 1.0 4 calc R
H5A H 0.8739 0.3603 0.2133 0.0722 Uiso 1.0 4 calc R
H5B H 0.8800 0.4247 0.2195 0.0722 Uiso 1.0 4 calc R
H5C H 0.7877 0.3970 0.1721 0.0722 Uiso 1.0 4 calc R
H6 H 0.8194 0.2875 0.3060 0.0466 Uiso 1.0 4 calc R
H7 H 0.7668 0.3293 0.4101 0.0558 Uiso 1.0 4 calc R
H8 H 0.6212 0.2799 0.4326 0.0523 Uiso 1.0 4 calc R
H10 H 0.4778 0.2095 0.3478 0.0475 Uiso 1.0 4 calc R
H11 H 0.4574 0.1566 0.2479 0.0485 Uiso 1.0 4 calc R
H12 H 0.5709 0.1635 0.1743 0.0520 Uiso 1.0 4 calc R
H13 H 0.7148 0.2191 0.1989 0.0410 Uiso 1.0 4 calc R
H15A H 0.3860 0.3696 0.1118 0.0346 Uiso 1.0 4 calc R
H15B H 0.3147 0.3254 0.0703 0.0346 Uiso 1.0 4 calc R
H16A H 0.2542 0.2964 0.1620 0.0406 Uiso 1.0 4 calc R
H16B H 0.2656 0.3600 0.1763 0.0406 Uiso 1.0 4 calc R
H18 H 0.6791 0.2884 0.1198 0.0450 Uiso 1.0 4 calc R
H19 H 0.7806 0.3216 0.0478 0.0510 Uiso 1.0 4 calc R
H20 H 0.7109 0.3663 -0.0500 0.0467 Uiso 1.0 4 calc R
H21 H 0.5374 0.3780 -0.0760 0.0408 Uiso 1.0 4 calc R
H22 H 0.4344 0.3394 -0.0070 0.0410 Uiso 1.0 4 calc R
H24 H 0.5425 0.1974 0.0507 0.0447 Uiso 1.0 4 calc R
H25 H 0.4788 0.1194 -0.0054 0.0536 Uiso 1.0 4 calc R
H26 H 0.3093 0.0981 -0.0128 0.0557 Uiso 1.0 4 calc R
H27 H 0.2044 0.1553 0.0345 0.0599 Uiso 1.0 4 calc R
H28 H 0.2686 0.2335 0.0915 0.0461 Uiso 1.0 4 calc R
H30 H 0.2864 0.2112 0.2224 0.0371 Uiso 1.0 4 calc R
H31 H 0.2165 0.1467 0.2836 0.0403 Uiso 1.0 4 calc R
H32 H 0.2056 0.1623 0.3969 0.0433 Uiso 1.0 4 calc R
H33 H 0.2555 0.2458 0.4454 0.0439 Uiso 1.0 4 calc R
H34 H 0.3276 0.3106 0.3835 0.0404 Uiso 1.0 4 calc R
H36 H 0.5385 0.3708 0.3407 0.0369 Uiso 1.0 4 calc R
H37 H 0.5424 0.4497 0.4034 0.0431 Uiso 1.0 4 calc R
H38 H 0.3985 0.5021 0.3995 0.0484 Uiso 1.0 4 calc R
H39 H 0.2490 0.4739 0.3350 0.0472 Uiso 1.0 4 calc R
H40 H 0.2443 0.3947 0.2717 0.0420 Uiso 1.0 4 calc R
H42 H 0.1230 0.0456 0.3814 0.0317 Uiso 1.0 4 calc R
H44 H 0.3884 0.0311 0.3158 0.0362 Uiso 1.0 4 calc R
H46 H 0.1325 0.0517 0.1830 0.0335 Uiso 1.0 4 calc R
H50 H 0.0222 -0.0278 0.3543 0.0347 Uiso 1.0 4 calc R
H52 H -0.2462 -0.0488 0.4144 0.0358 Uiso 1.0 4 calc R
H54 H -0.2092 0.0696 0.2819 0.0359 Uiso 1.0 4 calc R
H58 H 0.0118 -0.0263 0.1812 0.0379 Uiso 1.0 4 calc R
H60 H -0.1769 0.0037 0.0086 0.0500 Uiso 1.0 4 calc R
H62 H -0.1593 0.1072 0.1640 0.0401 Uiso 1.0 4 calc R
H66 H -0.0450 0.1247 0.3737 0.0398 Uiso 1.0 4 calc R
H68 H 0.0046 0.2770 0.3139 0.0460 Uiso 1.0 4 calc R
H70 H 0.0040 0.1512 0.1851 0.0390 Uiso 1.0 4 calc R

loop_
_atom_site_aniso_label
_atom_site_aniso_U_11
_atom_site_aniso_U_22
_atom_site_aniso_U_33
_atom_site_aniso_U_12
_atom_site_aniso_U_13
_atom_site_aniso_U_23
Ru1 0.0295(3) 0.0245(2) 0.0273(3) 0.00281(17) 0.00207(17) 0.00061(18)
P1 0.0293(7) 0.0290(7) 0.0264(8) 0.0013(6) 0.0018(6) 0.0011(6)
P2 0.0294(7) 0.0248(7) 0.0300(8) 0.0017(6) 0.0051(6) 0.0003(6)
F1 0.086(3) 0.057(3) 0.042(3) -0.022(2) -0.014(2) 0.0192(18)
F2 0.087(3) 0.057(3) 0.033(3) -0.005(2) -0.006(2) -0.0063(18)
F3 0.032(2) 0.187(5) 0.042(3) 0.024(3) -0.0014(18) 0.013(3)
F4 0.067(3) 0.102(3) 0.048(3) -0.036(3) 0.026(2) -0.033(3)
F5 0.112(4) 0.049(3) 0.069(3) -0.014(3) 0.051(3) 0.005(2)
F6 0.048(3) 0.151(4) 0.055(3) 0.041(3) 0.027(2) 0.021(3)
F7 0.194(6) 0.069(3) 0.044(3) 0.046(4) -0.040(4) -0.001(3)
F8 0.078(3) 0.084(3) 0.185(6) -0.036(3) -0.051(4) 0.100(4)
F9 0.117(4) 0.100(4) 0.101(4) 0.072(3) 0.060(4) 0.064(3)
F10 0.031(2) 0.106(4) 0.101(4) 0.002(2) -0.007(3) -0.062(3)
F11 0.043(3) 0.110(4) 0.070(3) 0.022(3) 0.030(2) 0.032(3)
F12 0.0346(19) 0.050(2) 0.109(4) 0.0151(16) 0.022(2) 0.023(3)
F13 0.069(3) 0.095(3) 0.050(3) -0.007(3) 0.001(3) -0.036(3)
F14 0.119(4) 0.041(3) 0.098(4) -0.014(3) 0.048(3) -0.010(3)
F15 0.046(3) 0.079(3) 0.068(3) 0.009(2) 0.000(2) -0.034(3)
F16 0.106(4) 0.085(3) 0.072(4) 0.005(3) -0.056(3) 0.001(3)
F17 0.058(3) 0.108(4) 0.111(5) 0.037(3) 0.007(3) 0.055(4)
F18 0.092(4) 0.059(3) 0.092(4) -0.015(3) -0.042(3) 0.038(3)
F19 0.099(4) 0.078(3) 0.107(4) -0.040(3) 0.077(3) -0.046(3)
F20 0.083(3) 0.0360(19) 0.050(3) 0.0091(18) 0.006(2) -0.0058(17)
F21 0.085(3) 0.085(3) 0.040(3) 0.044(3) 0.012(3) 0.008(2)
F22 0.069(3) 0.0355(18) 0.069(3) -0.0116(17) 0.018(2) 0.0101(18)
F23 0.066(3) 0.045(2) 0.060(3) -0.0015(18) 0.029(2) 0.0143(18)
F24 0.054(3) 0.057(3) 0.064(3) 0.0062(18) -0.004(2) 0.033(2)
C1 0.029(3) 0.028(3) 0.036(4) 0.002(3) 0.010(3) -0.008(3)
C2 0.033(3) 0.031(3) 0.038(4) 0.001(3) 0.006(3) -0.003(3)
C3 0.037(3) 0.031(3) 0.038(4) -0.004(3) 0.009(3) -0.004(3)
C4 0.029(3) 0.041(4) 0.046(4) -0.007(3) 0.004(3) -0.006(3)
C5 0.052(4) 0.051(4) 0.082(6) -0.021(4) 0.027(4) -0.008(4)
C6 0.031(3) 0.041(3) 0.040(4) 0.002(3) -0.006(3) -0.006(3)
C7 0.048(4) 0.055(4) 0.031(4) 0.006(3) -0.008(3) -0.007(3)
C8 0.051(4) 0.048(4) 0.032(4) 0.012(3) 0.007(3) -0.002(3)
C9 0.039(4) 0.034(3) 0.030(4) 0.011(3) -0.008(3) 0.009(3)
C10 0.043(4) 0.038(3) 0.036(4) 0.006(3) 0.003(3) 0.017(3)
C11 0.048(4) 0.018(3) 0.051(4) 0.003(3) -0.005(3) 0.003(3)
C12 0.060(4) 0.023(3) 0.044(4) 0.013(3) -0.003(4) -0.001(3)
C13 0.038(3) 0.029(3) 0.034(4) 0.021(3) 0.000(3) 0.001(3)
C14 0.027(3) 0.037(3) 0.037(4) 0.011(3) -0.005(3) 0.003(3)
C15 0.029(3) 0.029(3) 0.028(3) 0.002(3) 0.003(3) 0.002(3)
C16 0.029(3) 0.036(3) 0.037(4) 0.004(3) 0.007(3) 0.007(3)
C17 0.031(3) 0.023(3) 0.030(3) -0.001(2) 0.004(3) -0.006(3)
C18 0.032(3) 0.049(4) 0.033(4) 0.004(3) 0.011(3) 0.001(3)
C19 0.035(4) 0.051(4) 0.043(4) 0.004(3) 0.010(3) -0.002(3)
C20 0.040(4) 0.043(4) 0.038(4) -0.003(3) 0.017(3) 0.000(3)
C21 0.044(4) 0.034(3) 0.025(3) -0.001(3) 0.008(3) 0.004(3)
C22 0.037(3) 0.036(3) 0.030(4) 0.003(3) 0.005(3) -0.002(3)
C23 0.037(3) 0.030(3) 0.028(3) -0.003(3) 0.003(3) 0.004(3)
C24 0.041(4) 0.035(3) 0.033(4) 0.004(3) -0.001(3) 0.004(3)
C25 0.064(5) 0.036(3) 0.032(4) 0.001(3) 0.001(3) -0.010(3)
C26 0.066(5) 0.034(3) 0.034(4) -0.008(3) -0.005(4) -0.002(3)
C27 0.053(4) 0.054(4) 0.040(4) -0.016(4) 0.002(4) -0.004(3)
C28 0.042(4) 0.039(3) 0.034(4) -0.003(3) 0.004(3) 0.002(3)
C29 0.026(3) 0.031(3) 0.024(3) 0.003(3) 0.001(2) 0.003(3)
C30 0.029(3) 0.030(3) 0.032(4) -0.002(3) 0.004(3) -0.003(3)
C31 0.035(3) 0.025(3) 0.040(4) -0.000(3) 0.004(3) -0.002(3)
C32 0.036(3) 0.030(3) 0.041(4) -0.005(3) 0.003(3) 0.008(3)
C33 0.045(4) 0.039(3) 0.026(4) -0.006(3) 0.008(3) 0.001(3)
C34 0.039(3) 0.026(3) 0.035(4) -0.004(3) 0.003(3) -0.003(3)
C35 0.031(3) 0.026(3) 0.028(3) 0.003(2) 0.013(3) 0.007(3)
C36 0.031(3) 0.030(3) 0.033(4) 0.003(3) 0.012(3) -0.003(3)
C37 0.042(4) 0.035(3) 0.032(4) -0.003(3) 0.008(3) 0.000(3)
C38 0.054(4) 0.026(3) 0.043(4) -0.001(3) 0.013(3) -0.004(3)
C39 0.046(4) 0.030(3) 0.046(4) 0.008(3) 0.019(3) -0.001(3)
C40 0.030(3) 0.036(3) 0.040(4) 0.004(3) 0.010(3) 0.003(3)
C41 0.027(3) 0.023(3) 0.031(3) -0.002(2) 0.005(3) 0.001(3)
C42 0.026(3) 0.024(3) 0.031(3) -0.002(2) 0.007(3) -0.000(2)
C43 0.023(3) 0.030(3) 0.029(3) -0.003(2) -0.001(3) -0.000(3)
C44 0.022(3) 0.030(3) 0.037(4) -0.004(2) 0.003(3) -0.005(3)
C45 0.027(3) 0.022(3) 0.034(4) -0.000(2) 0.008(3) 0.003(3)
C46 0.028(3) 0.022(3) 0.032(4) 0.002(2) 0.001(3) -0.002(2)
C47 0.033(3) 0.045(4) 0.032(4) -0.007(3) -0.001(3) -0.000(3)
C48 0.027(3) 0.036(3) 0.039(4) 0.007(3) -0.001(3) -0.001(3)
C49 0.027(3) 0.028(3) 0.027(3) 0.001(2) 0.004(3) -0.004(3)
C50 0.024(3) 0.025(3) 0.038(4) 0.001(2) 0.007(3) 0.000(3)
C51 0.034(3) 0.024(3) 0.027(3) -0.002(3) 0.001(3) 0.002(2)
C52 0.034(3) 0.027(3) 0.029(3) -0.004(3) 0.007(3) 0.001(3)
C53 0.018(3) 0.030(3) 0.032(3) -0.002(2) 0.005(3) -0.007(3)
C54 0.025(3) 0.030(3) 0.035(4) -0.001(3) 0.006(3) 0.003(3)
C55 0.031(3) 0.036(3) 0.039(4) 0.001(3) 0.006(3) 0.006(3)
C56 0.032(3) 0.027(3) 0.050(4) -0.001(3) 0.010(3) 0.000(3)
C57 0.024(3) 0.028(3) 0.031(3) 0.000(2) 0.004(3) 0.008(3)
C58 0.022(3) 0.037(3) 0.036(4) -0.005(3) 0.004(3) 0.005(3)
C59 0.028(3) 0.040(3) 0.039(4) -0.009(3) 0.005(3) 0.001(3)
C60 0.038(4) 0.052(4) 0.034(4) -0.016(3) -0.001(3) 0.004(3)
C61 0.030(3) 0.042(4) 0.041(4) -0.006(3) -0.003(3) 0.015(3)
C62 0.030(3) 0.033(3) 0.037(4) -0.006(3) 0.004(3) 0.008(3)
C63 0.038(4) 0.062(5) 0.050(5) -0.000(3) 0.004(4) -0.012(4)
C64 0.058(5) 0.055(4) 0.054(5) -0.012(4) -0.012(4) 0.025(4)
C65 0.019(3) 0.031(3) 0.039(4) 0.000(2) 0.005(3) 0.011(3)
C66 0.027(3) 0.033(3) 0.041(4) -0.001(3) 0.011(3) 0.004(3)
C67 0.025(3) 0.031(3) 0.044(4) 0.003(3) 0.008(3) 0.001(3)
C68 0.024(3) 0.030(3) 0.059(5) 0.003(3) 0.002(3) 0.005(3)
C69 0.026(3) 0.034(3) 0.044(4) 0.003(3) 0.006(3) 0.013(3)
C70 0.024(3) 0.031(3) 0.043(4) 0.003(3) 0.006(3) 0.008(3)
C71 0.055(4) 0.030(3) 0.057(5) 0.001(3) 0.019(4) -0.003(3)
C72 0.045(4) 0.036(4) 0.053(5) 0.004(3) 0.009(4) 0.011(3)
B1 0.022(3) 0.029(3) 0.034(4) 0.003(3) 0.003(3) 0.006(3)

loop_
_atom_type_symbol
_atom_type_description
_atom_type_scat_dispersion_real
_atom_type_scat_dispersion_imag
_atom_type_scat_source
C C 0.0033 0.0016
;
International Tables for Crystallography
(1992, Vol. C, Tables 4.2.6.8 and 6.1.1.4)
;
H H 0.0000 0.0000
;
International Tables for Crystallography
(1992, Vol. C, Table 6.1.1.4)
;
B B 0.0013 0.0007
;
International Tables for Crystallography
(1992, Vol. C, Tables 4.2.6.8 and 6.1.1.4)
;
F F 0.0171 0.0103
;
International Tables for Crystallography
(1992, Vol. C, Tables 4.2.6.8 and 6.1.1.4)
;
P P 0.1023 0.0942
;
International Tables for Crystallography
(1992, Vol. C, Tables 4.2.6.8 and 6.1.1.4)
;
Ru Ru -1.2594 0.8363
;
International Tables for Crystallography
(1992, Vol. C, Tables 4.2.6.8 and 6.1.1.4)
;

loop_
_geom_angle_atom_site_label_1
_geom_angle_atom_site_label_2
_geom_angle_atom_site_label_3
_geom_angle
_geom_angle_publ_flag
P1 Ru1 P2 83.84(5) yes
P1 Ru1 C1 90.25(15) yes
P1 Ru1 C9 169.20(14) yes
P1 Ru1 C10 141.81(14) yes
P1 Ru1 C11 109.53(15) yes
P1 Ru1 C12 94.31(16) yes
P1 Ru1 C13 104.59(15) yes
P1 Ru1 C14 135.62(17) yes
P2 Ru1 C1 93.21(15) yes
P2 Ru1 C9 105.75(15) yes
P2 Ru1 C10 91.43(15) yes
P2 Ru1 C11 105.59(16) yes
P2 Ru1 C12 136.81(16) yes
P2 Ru1 C13 168.62(15) yes
P2 Ru1 C14 138.39(16) yes
C1 Ru1 C9 94.07(19) yes
C1 Ru1 C10 127.9(2) yes
C1 Ru1 C11 153.75(19) yes
C1 Ru1 C12 130.0(2) yes
C1 Ru1 C13 94.36(19) yes
C1 Ru1 C14 77.05(19) yes
C9 Ru1 C10 35.49(19) yes
C9 Ru1 C11 63.58(19) yes
C9 Ru1 C12 75.3(2) yes
C9 Ru1 C13 65.2(2) yes
C9 Ru1 C14 36.9(3) yes
C10 Ru1 C11 35.8(2) yes
C10 Ru1 C12 64.1(3) yes
C10 Ru1 C13 77.2(2) yes
C10 Ru1 C14 65.9(2) yes
C11 Ru1 C12 34.9(3) yes
C11 Ru1 C13 64.6(2) yes
C11 Ru1 C14 76.7(2) yes
C12 Ru1 C13 36.5(2) yes
C12 Ru1 C14 65.3(2) yes
C13 Ru1 C14 36.6(2) yes
Ru1 P1 C15 110.94(18) yes
Ru1 P1 C17 119.19(17) yes
Ru1 P1 C23 114.88(17) yes
C15 P1 C17 104.4(3) yes
C15 P1 C23 103.7(3) yes
C17 P1 C23 102.1(3) yes
Ru1 P2 C16 111.07(19) yes
Ru1 P2 C29 110.77(16) yes
Ru1 P2 C35 121.69(17) yes
C16 P2 C29 104.3(3) yes
C16 P2 C35 105.2(3) yes
C29 P2 C35 102.2(3) yes
Ru1 C1 C2 117.1(4) yes
Ru1 C1 C3 123.5(4) yes
C2 C1 C3 119.3(5) yes
C1 C2 C4 125.8(5) yes
C1 C2 C6 120.7(5) yes
C4 C2 C6 113.5(5) yes
C2 C4 C5 112.2(5) yes
C2 C6 C7 105.4(5) yes
C2 C6 C14 107.8(5) yes
C7 C6 C14 101.7(5) yes
C6 C7 C8 111.6(5) yes
C7 C8 C9 108.9(6) yes
Ru1 C9 C8 125.9(4) yes
Ru1 C9 C10 72.2(3) yes
Ru1 C9 C14 67.6(3) yes
C8 C9 C10 132.5(6) yes
C8 C9 C14 107.5(5) yes
C10 C9 C14 119.7(5) yes
Ru1 C10 C9 72.3(4) yes
Ru1 C10 C11 72.4(4) yes
C9 C10 C11 118.9(6) yes
Ru1 C11 C10 71.7(3) yes
Ru1 C11 C12 71.0(3) yes
C10 C11 C12 120.5(5) yes
Ru1 C12 C11 74.1(4) yes
Ru1 C12 C13 71.0(3) yes
C11 C12 C13 121.8(6) yes
Ru1 C13 C12 72.5(4) yes
Ru1 C13 C14 69.7(3) yes
C12 C13 C14 118.1(6) yes
Ru1 C14 C6 115.1(4) yes
Ru1 C14 C9 75.4(3) yes
Ru1 C14 C13 73.7(3) yes
C6 C14 C9 108.7(5) yes
C6 C14 C13 130.2(6) yes
C9 C14 C13 120.6(5) yes
P1 C15 C16 110.8(4) yes
P2 C16 C15 111.7(4) yes
P1 C17 C18 121.7(4) yes
P1 C17 C22 120.9(4) yes
C18 C17 C22 117.5(5) yes
C17 C18 C19 121.8(5) yes
C18 C19 C20 119.9(6) yes
C19 C20 C21 120.3(6) yes
C20 C21 C22 119.4(5) yes
C17 C22 C21 121.1(5) yes
P1 C23 C24 119.4(4) yes
P1 C23 C28 122.3(5) yes
C24 C23 C28 118.2(5) yes
C23 C24 C25 121.2(6) yes
C24 C25 C26 119.8(6) yes
C25 C26 C27 120.0(6) yes
C26 C27 C28 120.1(6) yes
C23 C28 C27 120.8(6) yes
P2 C29 C30 118.5(4) yes
P2 C29 C34 122.0(4) yes
C30 C29 C34 118.8(5) yes
C29 C30 C31 120.7(6) yes
C30 C31 C32 120.4(5) yes
C31 C32 C33 119.4(5) yes
C32 C33 C34 119.9(6) yes
C29 C34 C33 120.7(5) yes
P2 C35 C36 120.6(4) yes
P2 C35 C40 120.6(4) yes
C36 C35 C40 118.9(5) yes
C35 C36 C37 120.5(5) yes
C36 C37 C38 120.3(5) yes
C37 C38 C39 119.9(5) yes
C38 C39 C40 120.0(6) yes
C35 C40 C39 120.4(5) yes
C42 C41 C46 115.4(5) yes
C42 C41 B1 121.7(5) yes
C46 C41 B1 122.5(5) yes
C41 C42 C43 122.5(5) yes
C42 C43 C44 121.0(5) yes
C42 C43 C47 119.2(5) yes
C44 C43 C47 119.8(5) yes
C43 C44 C45 117.7(5) yes
C44 C45 C46 120.6(6) yes
C44 C45 C48 119.3(5) yes
C46 C45 C48 120.1(5) yes
C41 C46 C45 122.8(5) yes
F1 C47 F2 104.0(5) yes
F1 C47 F3 107.2(5) yes
F1 C47 C43 112.3(5) yes
F2 C47 F3 105.6(5) yes
F2 C47 C43 112.8(5) yes
F3 C47 C43 114.2(5) yes
F4 C48 F5 104.1(5) yes
F4 C48 F6 106.9(5) yes
F4 C48 C45 113.8(5) yes
F5 C48 F6 104.5(5) yes
F5 C48 C45 111.9(5) yes
F6 C48 C45 114.7(5) yes
C50 C49 C54 115.7(5) yes
C50 C49 B1 124.8(5) yes
C54 C49 B1 119.5(5) yes
C49 C50 C51 121.8(5) yes
C50 C51 C52 121.4(5) yes
C50 C51 C55 120.5(5) yes
C52 C51 C55 118.1(5) yes
C51 C52 C53 117.5(5) yes
C52 C53 C54 121.2(5) yes
C52 C53 C56 119.1(5) yes
C54 C53 C56 119.7(5) yes
C49 C54 C53 122.4(5) yes
F7 C55 F8 106.3(6) yes
F7 C55 F9 104.9(5) yes
F7 C55 C51 113.5(5) yes
F8 C55 F9 104.5(5) yes
F8 C55 C51 113.6(5) yes
F9 C55 C51 113.2(6) yes
F10 C56 F11 104.9(5) yes
F10 C56 F12 107.2(5) yes
F10 C56 C53 112.8(5) yes
F11 C56 F12 104.4(5) yes
F11 C56 C53 112.9(5) yes
F12 C56 C53 113.8(5) yes
C58 C57 C62 114.1(5) yes
C58 C57 B1 122.7(4) yes
C62 C57 B1 123.1(5) yes
C57 C58 C59 123.0(5) yes
C58 C59 C60 120.9(5) yes
C58 C59 C63 119.2(5) yes
C60 C59 C63 119.9(5) yes
C59 C60 C61 117.8(6) yes
C60 C61 C62 121.0(5) yes
C60 C61 C64 121.0(6) yes
C62 C61 C64 118.0(6) yes
C57 C62 C61 123.0(5) yes
F13 C63 F14 106.0(5) yes
F13 C63 F15 105.0(6) yes
F13 C63 C59 114.5(6) yes
F14 C63 F15 105.4(5) yes
F14 C63 C59 112.5(6) yes
F15 C63 C59 112.7(5) yes
F16 C64 F17 106.7(6) yes
F16 C64 F18 106.0(6) yes
F16 C64 C61 113.8(6) yes
F17 C64 F18 105.2(6) yes
F17 C64 C61 112.0(6) yes
F18 C64 C61 112.6(6) yes
C66 C65 C70 114.9(5) yes
C66 C65 B1 122.2(5) yes
C70 C65 B1 122.4(5) yes
C65 C66 C67 122.2(6) yes
C66 C67 C68 121.6(6) yes
C66 C67 C71 118.5(5) yes
C68 C67 C71 119.8(5) yes
C67 C68 C69 118.1(5) yes
C68 C69 C70 119.8(6) yes
C68 C69 C72 120.7(5) yes
C70 C69 C72 119.5(6) yes
C65 C70 C69 123.5(6) yes
F19 C71 F20 105.1(6) yes
F19 C71 F21 106.0(6) yes
F19 C71 C67 112.5(5) yes
F20 C71 F21 105.4(5) yes
F20 C71 C67 113.7(5) yes
F21 C71 C67 113.5(6) yes
F22 C72 F23 106.5(5) yes
F22 C72 F24 105.2(5) yes
F22 C72 C69 113.2(5) yes
F23 C72 F24 105.6(5) yes
F23 C72 C69 113.6(5) yes
F24 C72 C69 112.0(5) yes
C41 B1 C49 114.9(4) yes
C41 B1 C57 110.3(5) yes
C41 B1 C65 102.8(4) yes
C49 B1 C57 105.3(4) yes
C49 B1 C65 111.8(5) yes
C57 B1 C65 112.1(5) yes
C1 C3 H3A 109.466 no
C1 C3 H3B 109.469 no
C1 C3 H3C 109.479 no
H3A C3 H3B 109.469 no
H3A C3 H3C 109.474 no
H3B C3 H3C 109.470 no
C2 C4 H4A 109.169 no
C2 C4 H4B 109.170 no
C5 C4 H4A 109.177 no
C5 C4 H4B 109.187 no
H4A C4 H4B 107.886 no
C4 C5 H5A 109.472 no
C4 C5 H5B 109.473 no
C4 C5 H5C 109.472 no
H5A C5 H5B 109.473 no
H5A C5 H5C 109.477 no
H5B C5 H5C 109.460 no
C2 C6 H6 113.644 no
C7 C6 H6 113.637 no
C14 C6 H6 113.632 no
C6 C7 H7 124.201 no
C8 C7 H7 124.194 no
C7 C8 H8 125.554 no
C9 C8 H8 125.553 no
Ru1 C10 H10 126.554 no
C9 C10 H10 120.575 no
C11 C10 H10 120.559 no
Ru1 C11 H11 130.093 no
C10 C11 H11 119.774 no
C12 C11 H11 119.772 no
Ru1 C12 H12 128.007 no
C11 C12 H12 119.105 no
C13 C12 H12 119.099 no
Ru1 C13 H13 129.044 no
C12 C13 H13 120.925 no
C14 C13 H13 120.935 no
P1 C15 H15A 109.494 no
P1 C15 H15B 109.490 no
C16 C15 H15A 109.490 no
C16 C15 H15B 109.491 no
H15A C15 H15B 108.059 no
P2 C16 H16A 109.275 no
P2 C16 H16B 109.282 no
C15 C16 H16A 109.286 no
C15 C16 H16B 109.293 no
H16A C16 H16B 107.957 no
C17 C18 H18 119.100 no
C19 C18 H18 119.110 no
C18 C19 H19 120.035 no
C20 C19 H19 120.023 no
C19 C20 H20 119.855 no
C21 C20 H20 119.848 no
C20 C21 H21 120.313 no
C22 C21 H21 120.299 no
C17 C22 H22 119.463 no
C21 C22 H22 119.470 no
C23 C24 H24 119.386 no
C25 C24 H24 119.385 no
C24 C25 H25 120.129 no
C26 C25 H25 120.103 no
C25 C26 H26 120.013 no
C27 C26 H26 120.026 no
C26 C27 H27 119.966 no
C28 C27 H27 119.972 no
C23 C28 H28 119.600 no
C27 C28 H28 119.606 no
C29 C30 H30 119.671 no
C31 C30 H30 119.666 no
C30 C31 H31 119.829 no
C32 C31 H31 119.818 no
C31 C32 H32 120.288 no
C33 C32 H32 120.272 no
C32 C33 H33 120.031 no
C34 C33 H33 120.021 no
C29 C34 H34 119.652 no
C33 C34 H34 119.639 no
C35 C36 H36 119.742 no
C37 C36 H36 119.736 no
C36 C37 H37 119.860 no
C38 C37 H37 119.837 no
C37 C38 H38 120.033 no
C39 C38 H38 120.030 no
C38 C39 H39 120.017 no
C40 C39 H39 120.015 no
C35 C40 H40 119.790 no
C39 C40 H40 119.812 no
C41 C42 H42 118.751 no
C43 C42 H42 118.756 no
C43 C44 H44 121.170 no
C45 C44 H44 121.164 no
C41 C46 H46 118.613 no
C45 C46 H46 118.624 no
C49 C50 H50 119.075 no
C51 C50 H50 119.083 no
C51 C52 H52 121.253 no
C53 C52 H52 121.244 no
C49 C54 H54 118.791 no
C53 C54 H54 118.795 no
C57 C58 H58 118.482 no
C59 C58 H58 118.479 no
C59 C60 H60 121.084 no
C61 C60 H60 121.102 no
C57 C62 H62 118.480 no
C61 C62 H62 118.474 no
C65 C66 H66 118.919 no
C67 C66 H66 118.926 no
C67 C68 H68 120.971 no
C69 C68 H68 120.977 no
C65 C70 H70 118.264 no
C69 C70 H70 118.277 no

loop_
_geom_bond_atom_site_label_1
_geom_bond_atom_site_label_2
_geom_bond_distance
_geom_bond_publ_flag
Ru1 P1 2.2856(15) yes
Ru1 P2 2.3034(15) yes
Ru1 C1 2.116(5) yes
Ru1 C9 2.312(6) yes
Ru1 C10 2.310(6) yes
Ru1 C11 2.319(5) yes
Ru1 C12 2.279(6) yes
Ru1 C13 2.260(6) yes
Ru1 C14 2.209(5) yes
P1 C15 1.848(5) yes
P1 C17 1.814(6) yes
P1 C23 1.831(5) yes
P2 C16 1.847(5) yes
P2 C29 1.836(6) yes
P2 C35 1.828(5) yes
F1 C47 1.332(7) yes
F2 C47 1.344(7) yes
F3 C47 1.319(7) yes
F4 C48 1.325(7) yes
F5 C48 1.329(7) yes
F6 C48 1.317(7) yes
F7 C55 1.284(7) yes
F8 C55 1.298(7) yes
F9 C55 1.310(8) yes
F10 C56 1.315(7) yes
F11 C56 1.340(8) yes
F12 C56 1.314(6) yes
F13 C63 1.337(8) yes
F14 C63 1.332(8) yes
F15 C63 1.350(7) yes
F16 C64 1.316(9) yes
F17 C64 1.342(10) yes
F18 C64 1.326(8) yes
F19 C71 1.339(9) yes
F20 C71 1.338(7) yes
F21 C71 1.337(8) yes
F22 C72 1.343(7) yes
F23 C72 1.343(8) yes
F24 C72 1.360(7) yes
C1 C2 1.341(7) yes
C1 C3 1.527(7) yes
C2 C4 1.517(8) yes
C2 C6 1.523(8) yes
C4 C5 1.519(10) yes
C6 C7 1.518(9) yes
C6 C14 1.486(8) yes
C7 C8 1.341(9) yes
C8 C9 1.460(8) yes
C9 C10 1.409(8) yes
C9 C14 1.436(9) yes
C10 C11 1.425(8) yes
C11 C12 1.381(10) yes
C12 C13 1.421(8) yes
C13 C14 1.403(8) yes
C15 C16 1.525(8) yes
C17 C18 1.391(8) yes
C17 C22 1.405(7) yes
C18 C19 1.372(9) yes
C19 C20 1.375(8) yes
C20 C21 1.390(8) yes
C21 C22 1.384(9) yes
C23 C24 1.390(8) yes
C23 C28 1.386(8) yes
C24 C25 1.387(8) yes
C25 C26 1.386(10) yes
C26 C27 1.371(10) yes
C27 C28 1.399(8) yes
C29 C30 1.402(7) yes
C29 C34 1.379(8) yes
C30 C31 1.370(8) yes
C31 C32 1.396(9) yes
C32 C33 1.382(7) yes
C33 C34 1.396(8) yes
C35 C36 1.388(7) yes
C35 C40 1.396(7) yes
C36 C37 1.378(8) yes
C37 C38 1.384(8) yes
C38 C39 1.378(8) yes
C39 C40 1.386(8) yes
C41 C42 1.406(7) yes
C41 C46 1.398(8) yes
C41 B1 1.656(8) yes
C42 C43 1.379(7) yes
C43 C44 1.393(8) yes
C43 C47 1.491(8) yes
C44 C45 1.396(8) yes
C45 C46 1.385(7) yes
C45 C48 1.473(9) yes
C49 C50 1.408(7) yes
C49 C54 1.393(7) yes
C49 B1 1.627(9) yes
C50 C51 1.390(8) yes
C51 C52 1.384(8) yes
C51 C55 1.500(7) yes
C52 C53 1.388(7) yes
C53 C54 1.387(8) yes
C53 C56 1.498(7) yes
C57 C58 1.397(8) yes
C57 C62 1.402(7) yes
C57 B1 1.651(8) yes
C58 C59 1.379(8) yes
C59 C60 1.385(8) yes
C59 C63 1.495(9) yes
C60 C61 1.366(9) yes
C61 C62 1.383(8) yes
C61 C64 1.495(9) yes
C65 C66 1.403(8) yes
C65 C70 1.396(8) yes
C65 B1 1.634(8) yes
C66 C67 1.392(7) yes
C67 C68 1.373(9) yes
C67 C71 1.492(9) yes
C68 C69 1.393(9) yes
C69 C70 1.396(7) yes
C69 C72 1.482(9) yes
C3 H3A 0.980 no
C3 H3B 0.980 no
C3 H3C 0.980 no
C4 H4A 0.990 no
C4 H4B 0.990 no
C5 H5A 0.980 no
C5 H5B 0.980 no
C5 H5C 0.980 no
C6 H6 1.000 no
C7 H7 0.950 no
C8 H8 0.950 no
C10 H10 0.950 no
C11 H11 0.950 no
C12 H12 0.950 no
C13 H13 0.950 no
C15 H15A 0.990 no
C15 H15B 0.990 no
C16 H16A 0.990 no
C16 H16B 0.990 no
C18 H18 0.950 no
C19 H19 0.950 no
C20 H20 0.950 no
C21 H21 0.950 no
C22 H22 0.950 no
C24 H24 0.950 no
C25 H25 0.950 no
C26 H26 0.950 no
C27 H27 0.950 no
C28 H28 0.950 no
C30 H30 0.950 no
C31 H31 0.950 no
C32 H32 0.950 no
C33 H33 0.950 no
C34 H34 0.950 no
C36 H36 0.950 no
C37 H37 0.950 no
C38 H38 0.950 no
C39 H39 0.950 no
C40 H40 0.950 no
C42 H42 0.950 no
C44 H44 0.950 no
C46 H46 0.950 no
C50 H50 0.950 no
C52 H52 0.950 no
C54 H54 0.950 no
C58 H58 0.950 no
C60 H60 0.950 no
C62 H62 0.950 no
C66 H66 0.950 no
C68 H68 0.950 no
C70 H70 0.950 no

loop_
_geom_contact_atom_site_label_1
_geom_contact_atom_site_label_2
_geom_contact_distance
_geom_contact_publ_flag
_geom_contact_site_symmetry_2
P1 C3 3.328(5) no .
P2 C3 3.518(6) no .
F1 C42 2.896(6) no .
F1 C44 3.451(7) no .
F2 C42 2.966(6) no .
F2 C44 3.423(7) no .
F3 C44 2.725(7) no .
F4 C44 3.539(7) no .
F4 C46 2.827(7) no .
F5 C44 3.249(7) no .
F5 C46 3.068(7) no .
F6 C44 2.733(7) no .
F7 C50 3.217(7) no .
F7 C52 3.110(7) no .
F8 C50 3.552(7) no .
F8 C52 2.783(7) no .
F9 C50 2.775(7) no .
F9 C52 3.571(7) no .
F10 C52 3.153(6) no .
F10 C54 3.204(6) no .
F11 C52 2.780(7) no .
F11 C54 3.589(7) no .
F12 C52 3.575(6) no .
F12 C54 2.791(6) no .
F13 C60 2.752(8) no .
F14 C58 3.027(7) no .
F14 C60 3.341(7) no .
F15 C58 2.869(7) no .
F15 C60 3.511(7) no .
F16 C60 2.728(7) no .
F17 C60 3.417(8) no .
F17 C62 2.919(7) no .
F18 C60 3.419(7) no .
F18 C62 2.909(7) no .
F19 C66 2.851(8) no .
F19 C68 3.496(9) no .
F20 C68 2.731(8) no .
F21 C66 3.051(7) no .
F21 C68 3.324(8) no .
F22 C68 2.764(8) no .
F23 C68 3.577(8) no .
F23 C70 2.818(7) no .
F24 C68 3.267(8) no .
F24 C70 3.134(6) no .
C1 C5 3.345(9) no .
C1 C7 3.240(8) no .
C1 C8 3.567(8) no .
C1 C17 3.473(8) no .
C1 C18 3.363(9) no .
C1 C35 3.552(8) no .
C1 C36 3.235(8) no .
C2 C8 3.211(9) no .
C2 C9 3.216(8) no .
C2 C13 3.244(7) no .
C3 C4 2.977(8) no .
C3 C5 3.549(9) no .
C3 C15 3.427(7) no .
C3 C17 3.354(8) no .
C3 C18 3.523(8) no .
C3 C35 3.473(8) no .
C3 C36 3.311(9) no .
C4 C7 3.169(9) no .
C5 C6 3.419(9) no .
C10 C29 3.160(8) no .
C10 C30 3.327(8) no .
C11 C30 3.327(8) no .
C12 C23 3.463(8) no .
C12 C24 3.457(9) no .
C15 C22 3.165(8) no .
C15 C28 3.162(8) no .
C16 C28 3.514(8) no .
C16 C30 3.350(8) no .
C16 C40 3.226(8) no .
C17 C20 2.792(9) no .
C17 C24 3.154(7) no .
C18 C21 2.761(8) no .
C19 C22 2.763(8) no .
C22 C23 3.467(8) no .
C23 C26 2.796(8) no .
C24 C27 2.759(9) no .
C25 C28 2.764(9) no .
C29 C32 2.791(8) no .
C29 C40 3.429(7) no .
C30 C33 2.768(9) no .
C31 C34 2.766(7) no .
C34 C35 3.062(8) no .
C34 C40 3.444(8) no .
C35 C38 2.781(8) no .
C36 C39 2.767(8) no .
C37 C40 2.761(8) no .
C41 C44 2.852(7) no .
C41 C50 3.159(8) no .
C41 C58 3.158(7) no .
C41 C66 3.425(8) no .
C41 C70 3.296(7) no .
C42 C45 2.752(8) no .
C42 C49 3.236(7) no .
C42 C50 3.170(7) no .
C42 C65 3.298(7) no .
C43 C46 2.748(7) no .
C46 C57 3.067(7) no .
C46 C58 3.146(7) no .
C46 C65 3.434(7) no .
C49 C52 2.853(8) no .
C49 C58 3.373(8) no .
C49 C62 3.498(8) no .
C49 C66 3.089(7) no .
C50 C53 2.748(7) no .
C51 C54 2.746(7) no .
C54 C57 3.172(8) no .
C54 C62 3.554(8) no .
C54 C65 3.186(7) no .
C54 C66 3.347(7) no .
C57 C60 2.852(8) no .
C57 C70 3.153(7) no .
C58 C61 2.731(7) no .
C59 C62 2.725(8) no .
C62 C65 3.112(8) no .
C62 C70 3.154(7) no .
C65 C68 2.858(7) no .
C66 C69 2.758(8) no .
C67 C70 2.732(9) no .
F1 F11 3.075(6) no 3_556
F1 C52 3.499(7) no 3_556
F2 F8 3.494(7) no 3_556
F2 F11 3.572(6) no 3_556
F2 C22 3.557(7) no 4_555
F2 C32 3.534(7) no .
F2 C52 3.521(7) no 3_556
F3 F3 3.427(5) no 3_656
F3 F11 3.000(6) no 1_655
F3 F11 3.558(6) no 3_556
F4 F16 3.391(6) no 3_555
F5 C11 3.435(7) no .
F5 C26 3.275(8) no .
F5 C27 3.081(8) no .
F5 C28 3.381(7) no .
F6 F10 2.876(5) no 1_655
F6 C37 3.129(8) no 2_645
F6 C38 3.454(8) no 2_645
F7 F21 3.518(6) no 3_556
F8 F2 3.494(7) no 3_556
F8 F21 2.820(7) no 3_556
F8 C15 3.348(7) no 2_545
F8 C16 3.249(7) no 2_545
F9 F19 3.588(7) no 3_556
F9 F21 3.562(7) no 3_556
F9 F22 3.340(6) no 2_545
F9 F24 3.348(6) no 2_545
F10 F6 2.876(5) no 1_455
F10 C3 3.411(7) no 2_545
F10 C38 3.498(8) no 2_545
F10 C39 3.331(8) no 2_545
F10 C40 3.385(7) no 2_545
F11 F1 3.075(6) no 3_556
F11 F2 3.572(6) no 3_556
F11 F3 3.000(6) no 1_455
F11 F3 3.558(6) no 3_556
F11 C21 3.431(7) no 4_455
F12 C10 3.555(7) no 1_455
F12 C11 3.165(6) no 1_455
F12 C12 3.446(7) no 1_455
F12 C20 3.490(7) no 4_455
F12 C21 3.405(7) no 4_455
F13 C27 3.440(8) no 3_555
F14 F20 3.192(6) no 2_545
F15 F16 3.532(7) no 3_555
F15 C60 3.399(8) no 3_555
F16 F4 3.391(6) no 3_555
F16 F15 3.532(7) no 3_555
F16 C7 3.544(8) no 4_454
F16 C37 3.493(7) no 4_454
F17 C24 3.346(7) no 1_455
F17 C25 3.298(8) no 1_455
F17 C38 3.583(8) no 2_545
F18 C7 3.362(8) no 4_454
F19 F9 3.588(7) no 3_556
F19 C7 3.517(8) no 1_455
F19 C19 3.415(9) no 4_455
F19 C20 3.508(8) no 4_455
F20 F14 3.192(6) no 2_555
F20 C6 3.479(7) no 1_455
F20 C7 3.255(7) no 1_455
F21 F7 3.518(6) no 3_556
F21 F8 2.820(7) no 3_556
F21 F9 3.562(7) no 3_556
F21 C32 3.378(8) no .
F21 C33 3.415(8) no .
F21 C55 3.571(7) no 3_556
F22 F9 3.340(6) no 2_555
F22 C16 3.521(7) no .
F23 C30 3.384(6) no .
F24 F9 3.348(6) no 2_555
C3 F10 3.411(7) no 2_555
C6 F20 3.479(7) no 1_655
C7 F16 3.544(8) no 4_655
C7 F18 3.362(8) no 4_655
C7 F19 3.517(8) no 1_655
C7 F20 3.255(7) no 1_655
C10 F12 3.555(7) no 1_655
C10 C21 3.343(8) no 4_555
C11 F5 3.435(7) no .
C11 F12 3.165(6) no 1_655
C12 F12 3.446(7) no 1_655
C15 F8 3.348(7) no 2_555
C16 F8 3.249(7) no 2_555
C16 F22 3.521(7) no .
C19 F19 3.415(9) no 4_654
C20 F12 3.490(7) no 4_654
C20 F19 3.508(8) no 4_654
C21 F11 3.431(7) no 4_654
C21 F12 3.405(7) no 4_654
C21 C10 3.343(8) no 4_554
C22 F2 3.557(7) no 4_554
C24 F17 3.346(7) no 1_655
C25 F17 3.298(8) no 1_655
C25 C37 3.570(9) no 4_554
C26 F5 3.275(8) no .
C27 F5 3.081(8) no .
C27 F13 3.440(8) no 3_555
C28 F5 3.381(7) no .
C30 F23 3.384(6) no .
C31 C68 3.600(8) no .
C31 C69 3.365(7) no .
C31 C70 3.414(7) no .
C32 F2 3.534(7) no .
C32 F21 3.378(8) no .
C32 C67 3.405(8) no .
C32 C68 3.472(7) no .
C33 F21 3.415(8) no .
C37 F6 3.129(8) no 2_655
C37 F16 3.493(7) no 4_655
C37 C25 3.570(9) no 4_555
C38 F6 3.454(8) no 2_655
C38 F10 3.498(8) no 2_555
C38 F17 3.583(8) no 2_555
C39 F10 3.331(8) no 2_555
C40 F10 3.385(7) no 2_555
C52 F1 3.499(7) no 3_556
C52 F2 3.521(7) no 3_556
C55 F21 3.571(7) no 3_556
C60 F15 3.399(8) no 3_555
C67 C32 3.405(8) no .
C68 C31 3.600(8) no .
C68 C32 3.472(7) no .
C69 C31 3.365(7) no .
C70 C31 3.414(7) no .
Ru1 H3A 3.3263 no .
Ru1 H3B 3.4526 no .
Ru1 H18 3.2807 no .
Ru1 H36 3.3180 no .
P1 H3A 3.4130 no .
P1 H3B 2.9228 no .
P1 H12 3.4012 no .
P1 H16A 3.1301 no .
P1 H18 2.8955 no .
P1 H22 2.8969 no .
P1 H24 2.8614 no .
P1 H28 2.9258 no .
P2 H3A 2.9506 no .
P2 H10 3.3129 no .
P2 H15A 3.1463 no .
P2 H30 2.8661 no .
P2 H34 2.9214 no .
P2 H36 2.8876 no .
P2 H40 2.8960 no .
F1 H42 2.7373 no .
F2 H42 2.8119 no .
F3 H44 2.4143 no .
F4 H46 2.5651 no .
F5 H44 3.3923 no .
F5 H46 3.0609 no .
F6 H44 2.4372 no .
F7 H50 3.2956 no .
F7 H52 3.1455 no .
F8 H52 2.5412 no .
F9 H50 2.4739 no .
F10 H52 3.2110 no .
F10 H54 3.2550 no .
F11 H52 2.5149 no .
F12 H54 2.4971 no .
F13 H60 2.4413 no .
F14 H58 2.9404 no .
F14 H60 3.5038 no .
F15 H58 2.6442 no .
F16 H60 2.4207 no .
F17 H62 2.7515 no .
F18 H62 2.7422 no .
F19 H66 2.6176 no .
F20 H68 2.4166 no .
F21 H66 2.9900 no .
F21 H68 3.4686 no .
F22 H68 2.4805 no .
F23 H70 2.5366 no .
F24 H68 3.3880 no .
F24 H70 3.1246 no .
C1 H4A 3.2816 no .
C1 H4B 2.7010 no .
C1 H5C 3.1487 no .
C1 H6 3.2597 no .
C1 H13 3.4961 no .
C1 H18 2.9392 no .
C1 H36 2.6174 no .
C2 H3A 3.1517 no .
C2 H3B 3.0388 no .
C2 H3C 2.5298 no .
C2 H5A 2.7169 no .
C2 H5B 3.3567 no .
C2 H5C 2.7138 no .
C2 H7 2.8858 no .
C2 H13 3.3953 no .
C2 H18 3.2502 no .
C2 H36 2.9767 no .
C3 H4B 2.6701 no .
C3 H5C 3.0707 no .
C3 H15A 2.8524 no .
C3 H18 3.4991 no .
C3 H36 3.0690 no .
C4 H3B 3.5138 no .
C4 H3C 2.4933 no .
C4 H6 2.6932 no .
C4 H7 3.1945 no .
C5 H3C 3.0637 no .
C5 H6 3.2371 no .
C6 H4A 2.5370 no .
C6 H4B 3.2976 no .
C6 H5A 3.2098 no .
C6 H8 3.2828 no .
C6 H13 2.8786 no .
C6 H36 3.5471 no .
C7 H4A 2.8600 no .
C7 H36 3.0242 no .
C8 H6 3.1255 no .
C8 H10 2.8899 no .
C8 H36 2.8571 no .
C9 H6 3.1556 no .
C9 H7 3.1935 no .
C9 H11 3.2969 no .
C9 H13 3.3267 no .
C9 H36 3.3433 no .
C10 H8 2.9803 no .
C10 H12 3.2886 no .
C10 H30 3.5121 no .
C11 H13 3.3026 no .
C11 H30 3.1421 no .
C12 H10 3.2905 no .
C12 H18 3.5972 no .
C12 H24 3.2846 no .
C13 H6 2.9353 no .
C13 H11 3.3013 no .
C13 H18 2.8368 no .
C14 H7 3.2438 no .
C14 H8 3.2495 no .
C14 H10 3.3195 no .
C14 H12 3.2785 no .
C14 H18 3.5302 no .
C15 H3A 3.0489 no .
C15 H3B 3.0723 no .
C15 H22 2.7766 no .
C15 H28 2.7414 no .
C16 H3A 3.2997 no .
C16 H28 2.8011 no .
C16 H30 3.0479 no .
C16 H40 2.8488 no .
C17 H3B 2.5558 no .
C17 H15A 2.9036 no .
C17 H15B 3.1774 no .
C17 H19 3.2682 no .
C17 H21 3.2852 no .
C17 H24 2.8062 no .
C18 H3B 2.8322 no .
C18 H5C 3.3078 no .
C18 H13 3.2408 no .
C18 H20 3.2357 no .
C18 H22 3.2511 no .
C18 H24 3.0595 no .
C19 H3B 3.5817 no .
C19 H5C 3.2669 no .
C19 H21 3.2555 no .
C20 H18 3.2314 no .
C20 H22 3.2512 no .
C21 H19 3.2561 no .
C22 H3B 3.1441 no .
C22 H15A 3.0103 no .
C22 H15B 3.0971 no .
C22 H18 3.2510 no .
C22 H20 3.2529 no .
C22 H24 3.5814 no .
C23 H12 3.0669 no .
C23 H15B 2.8272 no .
C23 H16A 3.4647 no .
C23 H22 3.3519 no .
C23 H25 3.2742 no .
C23 H27 3.2757 no .
C24 H12 2.7557 no .
C24 H26 3.2570 no .
C24 H28 3.2434 no .
C25 H12 3.4818 no .
C25 H27 3.2459 no .
C26 H24 3.2531 no .
C26 H28 3.2526 no .
C27 H25 3.2446 no .
C28 H15B 2.8395 no .
C28 H16A 2.9858 no .
C28 H24 3.2415 no .
C28 H26 3.2593 no .
C28 H30 3.1193 no .
C29 H10 2.6868 no .
C29 H11 3.5859 no .
C29 H16A 2.8142 no .
C29 H16B 3.3346 no .
C29 H31 3.2652 no .
C29 H33 3.2661 no .
C29 H40 3.3075 no .
C30 H10 2.8904 no .
C30 H11 2.9182 no .
C30 H16A 2.8639 no .
C30 H28 3.5578 no .
C30 H32 3.2564 no .
C30 H34 3.2547 no .
C31 H10 3.2848 no .
C31 H11 3.3796 no .
C31 H33 3.2593 no .
C32 H10 3.4793 no .
C32 H30 3.2566 no .
C32 H34 3.2598 no .
C33 H10 3.3371 no .
C33 H31 3.2562 no .
C34 H10 2.9345 no .
C34 H30 3.2514 no .
C34 H32 3.2655 no .
C34 H40 3.4711 no .
C35 H3A 2.6697 no .
C35 H16B 2.7974 no .
C35 H34 2.5809 no .
C35 H37 3.2569 no .
C35 H39 3.2709 no .
C36 H3A 2.7353 no .
C36 H3C 3.5297 no .
C36 H34 3.1120 no .
C36 H38 3.2514 no .
C36 H40 3.2556 no .
C37 H3A 3.5720 no .
C37 H39 3.2496 no .
C38 H36 3.2507 no .
C38 H40 3.2495 no .
C39 H37 3.2477 no .
C40 H3A 3.4952 no .
C40 H16B 2.6846 no .
C40 H34 2.9062 no .
C40 H36 3.2564 no .
C40 H38 3.2517 no .
C41 H50 2.7790 no .
C41 H58 2.8539 no .
C41 H66 3.5597 no .
C41 H70 3.3306 no .
C42 H44 3.2731 no .
C42 H46 3.2333 no .
C42 H50 2.5929 no .
C42 H66 3.5392 no .
C43 H50 3.5988 no .
C44 H42 3.2597 no .
C44 H46 3.2634 no .
C46 H42 3.2325 no .
C46 H44 3.2775 no .
C46 H58 2.8200 no .
C46 H70 3.3715 no .
C47 H42 2.6064 no .
C47 H44 2.6697 no .
C48 H44 2.6516 no .
C48 H46 2.6177 no .
C49 H42 2.9242 no .
C49 H58 3.3701 no .
C49 H62 3.5794 no .
C49 H66 2.7166 no .
C50 H42 2.7312 no .
C50 H52 3.2796 no .
C50 H54 3.2356 no .
C50 H66 3.5186 no .
C52 H50 3.2651 no .
C52 H54 3.2642 no .
C54 H50 3.2348 no .
C54 H52 3.2792 no .
C54 H62 3.4248 no .
C54 H66 2.9380 no .
C55 H50 2.6543 no .
C55 H52 2.6339 no .
C56 H52 2.6563 no .
C56 H54 2.6303 no .
C57 H46 2.6708 no .
C57 H54 3.0470 no .
C57 H70 2.8000 no .
C58 H46 2.6463 no .
C58 H60 3.2656 no .
C58 H62 3.2156 no .
C59 H46 3.5783 no .
C60 H58 3.2502 no .
C60 H62 3.2361 no .
C62 H54 3.0629 no .
C62 H58 3.2165 no .
C62 H60 3.2551 no .
C62 H70 2.7093 no .
C63 H58 2.6049 no .
C63 H60 2.6642 no .
C64 H60 2.6665 no .
C64 H62 2.5832 no .
C65 H42 3.2990 no .
C65 H46 3.5443 no .
C65 H54 2.9316 no .
C65 H62 2.7436 no .
C66 H42 3.3069 no .
C66 H54 3.1693 no .
C66 H68 3.2730 no .
C66 H70 3.2222 no .
C68 H66 3.2575 no .
C68 H70 3.2598 no .
C70 H46 3.5297 no .
C70 H62 2.6962 no .
C70 H66 3.2249 no .
C70 H68 3.2769 no .
C71 H66 2.6081 no .
C71 H68 2.6484 no .
C72 H68 2.6791 no .
C72 H70 2.6150 no .
B1 H42 2.7943 no .
B1 H46 2.8026 no .
B1 H50 2.8429 no .
B1 H54 2.7142 no .
B1 H58 2.7975 no .
B1 H62 2.8109 no .
B1 H66 2.7944 no .
B1 H70 2.7802 no .
H3A H4B 3.2983 no .
H3A H15A 2.4470 no .
H3A H16B 3.3636 no .
H3A H36 2.7584 no .
H3B H4B 3.3145 no .
H3B H5C 3.0011 no .
H3B H15A 2.4487 no .
H3B H18 3.0409 no .
H3B H22 3.5447 no .
H3C H4A 3.3853 no .
H3C H4B 1.9487 no .
H3C H5B 3.5617 no .
H3C H5C 2.6663 no .
H3C H36 3.2815 no .
H4A H5A 2.3662 no .
H4A H5B 2.3561 no .
H4A H5C 2.8577 no .
H4A H6 2.5065 no .
H4A H7 2.6366 no .
H4B H5A 2.8578 no .
H4B H5B 2.3537 no .
H4B H5C 2.3688 no .
H4B H36 3.5017 no .
H5A H6 2.7819 no .
H5A H18 3.4736 no .
H5A H19 3.5041 no .
H5C H18 3.1602 no .
H5C H19 3.1130 no .
H6 H7 2.5478 no .
H6 H13 2.9220 no .
H7 H8 2.4280 no .
H7 H36 3.3421 no .
H8 H10 2.9415 no .
H8 H36 3.0115 no .
H10 H11 2.3799 no .
H10 H30 3.3151 no .
H10 H34 3.3782 no .
H11 H12 2.3146 no .
H11 H30 2.6591 no .
H11 H31 3.4660 no .
H12 H13 2.3718 no .
H12 H24 2.6004 no .
H13 H18 2.3389 no .
H13 H24 3.5222 no .
H15A H16A 2.8443 no .
H15A H16B 2.2627 no .
H15A H22 2.6948 no .
H15B H16A 2.2612 no .
H15B H16B 2.4960 no .
H15B H22 2.4547 no .
H15B H28 2.4138 no .
H16A H28 2.1390 no .
H16A H30 2.4396 no .
H16A H40 3.3059 no .
H16B H28 3.5698 no .
H16B H40 2.1697 no .
H18 H19 2.3101 no .
H18 H24 3.0971 no .
H19 H20 2.3236 no .
H20 H21 2.3423 no .
H21 H22 2.3313 no .
H24 H25 2.3297 no .
H25 H26 2.3380 no .
H26 H27 2.3207 no .
H27 H28 2.3432 no .
H28 H30 2.6707 no .
H30 H31 2.3130 no .
H31 H32 2.3482 no .
H32 H33 2.3364 no .
H33 H34 2.3416 no .
H34 H36 3.4582 no .
H34 H40 3.1410 no .
H36 H37 2.3218 no .
H37 H38 2.3321 no .
H38 H39 2.3287 no .
H39 H40 2.3336 no .
H42 H50 2.2832 no .
H42 H66 2.9879 no .
H46 H58 2.5272 no .
H46 H70 3.0181 no .
H50 H58 3.4744 no .
H54 H62 2.7409 no .
H54 H66 2.9815 no .
H62 H70 2.4409 no .
F1 H5C 3.4786 no 2_645
F1 H20 3.5185 no 2_645
F1 H52 3.0227 no 3_556
F2 H15A 3.2762 no 4_555
F2 H15B 3.2536 no 4_555
F2 H22 2.8342 no 4_555
F2 H32 2.8446 no .
F2 H52 2.6606 no 3_556
F3 H21 3.1012 no 4_555
F4 H4B 3.1308 no 2_645
F4 H26 3.4994 no .
F4 H37 3.1286 no 2_645
F4 H60 2.9966 no 3_555
F5 H11 2.5624 no .
F5 H12 3.5470 no .
F5 H26 3.5918 no .
F5 H27 3.2949 no .
F5 H30 3.1357 no .
F5 H31 3.3031 no .
F6 H3C 3.2030 no 2_645
F6 H4B 3.4072 no 2_645
F6 H11 3.3428 no .
F6 H37 2.9590 no 2_645
F6 H38 3.5051 no 2_645
F7 H42 2.9686 no 3_556
F7 H66 2.9455 no 3_556
F8 H15A 3.5214 no 2_545
F8 H15B 2.7921 no 2_545
F8 H16A 3.1310 no 2_545
F8 H16B 2.8148 no 2_545
F9 H5A 3.3624 no 2_645
F9 H5B 3.4743 no 2_645
F9 H5C 3.5054 no 2_645
F9 H19 3.1994 no 2_645
F10 H3A 2.7043 no 2_545
F10 H3C 3.3444 no 2_545
F10 H44 2.9864 no 1_455
F11 H20 3.2659 no 4_455
F11 H21 2.8517 no 4_455
F11 H44 3.2164 no 1_455
F12 H11 3.2505 no 1_455
F12 H20 2.8953 no 4_455
F12 H21 2.7278 no 4_455
F12 H44 3.4565 no 1_455
F13 H26 3.2896 no 3_555
F13 H27 2.6406 no 3_555
F14 H26 3.2917 no 3_555
F14 H27 3.0158 no 3_555
F14 H68 3.3640 no 2_545
F15 H4A 2.6997 no 2_645
F15 H7 3.3486 no 2_645
F15 H60 3.0842 no 3_555
F16 H7 2.8468 no 4_454
F16 H25 3.3468 no 1_455
F16 H36 3.5891 no 4_454
F16 H37 2.6556 no 4_454
F16 H38 3.5749 no 2_545
F17 H12 2.9795 no 1_455
F17 H24 2.8733 no 1_455
F17 H25 2.7918 no 1_455
F17 H38 2.7047 no 2_545
F18 H7 2.6071 no 4_454
F18 H8 3.2943 no 4_454
F18 H24 3.4962 no 1_455
F19 H6 3.5238 no 1_455
F19 H7 3.5955 no 1_455
F19 H19 2.8380 no 4_455
F19 H20 3.0224 no 4_455
F20 H6 2.8608 no 1_455
F20 H7 2.9369 no 1_455
F21 H32 2.9383 no .
F21 H33 2.9834 no .
F22 H5A 2.9092 no 1_455
F22 H16A 2.9240 no .
F22 H16B 3.2518 no .
F22 H40 3.4330 no .
F23 H16A 2.7521 no .
F23 H28 2.9207 no .
F23 H30 3.0177 no .
F24 H5A 2.8355 no 1_455
F24 H13 3.5517 no 1_455
F24 H18 3.4486 no 1_455
F24 H19 2.9270 no 1_455
C3 H44 3.4354 no 2_655
C4 H58 3.5056 no 2_655
C5 H50 3.2144 no 2_655
C5 H58 3.3568 no 2_655
C6 H68 3.4969 no 1_655
C10 H21 3.0324 no 4_555
C15 H52 3.3276 no 2_555
C16 H52 3.5637 no 2_555
C19 H8 3.4528 no 4_554
C20 H8 3.4352 no 4_554
C21 H8 3.5835 no 4_554
C21 H10 2.9638 no 4_554
C22 H10 3.3353 no 4_554
C23 H33 3.1924 no 4_554
C24 H8 3.3912 no 4_554
C24 H34 3.5657 no 4_554
C25 H34 3.0303 no 4_554
C26 H33 3.4395 no 4_554
C26 H34 2.9276 no 4_554
C27 H33 2.8991 no 4_554
C27 H34 3.3769 no 4_554
C28 H33 2.7564 no 4_554
C32 H22 3.4433 no 4_555
C33 H22 3.3440 no 4_555
C36 H25 3.1515 no 4_555
C37 H25 2.7909 no 4_555
C38 H25 3.3291 no 4_555
C38 H26 3.2037 no 4_555
C39 H26 3.3046 no 4_555
C41 H5B 3.0675 no 2_645
C41 H31 2.8457 no .
C42 H5B 3.2258 no 2_645
C42 H31 2.9883 no .
C42 H32 3.1430 no .
C43 H5B 3.5762 no 2_645
C43 H5C 3.5494 no 2_645
C43 H31 3.1234 no .
C43 H32 3.3230 no .
C44 H3C 2.9249 no 2_645
C44 H4B 3.2124 no 2_645
C44 H31 3.0646 no .
C45 H3C 3.3871 no 2_645
C45 H4B 2.9205 no 2_645
C45 H31 2.8282 no .
C46 H4B 3.3047 no 2_645
C46 H5B 3.3186 no 2_645
C46 H31 2.7234 no .
C47 H52 3.4492 no 3_556
C48 H4B 3.2675 no 2_645
C48 H11 3.3749 no .
C50 H5B 3.2094 no 2_645
C51 H16B 3.3443 no 2_545
C52 H15A 3.4905 no 2_545
C52 H16B 3.0696 no 2_545
C54 H39 3.3472 no 2_545
C55 H16B 3.5193 no 2_545
C56 H20 3.4590 no 4_455
C56 H21 3.3970 no 4_455
C56 H44 3.4951 no 1_455
C57 H39 3.0328 no 2_545
C58 H5B 3.4970 no 2_645
C58 H39 2.9663 no 2_545
C59 H39 2.9546 no 2_545
C60 H26 3.5272 no 3_555
C60 H39 2.9826 no 2_545
C61 H38 3.3924 no 2_545
C61 H39 2.9722 no 2_545
C62 H39 2.9787 no 2_545
C63 H27 3.4095 no 3_555
C64 H7 3.3071 no 4_454
C64 H38 3.3600 no 2_545
C65 H31 3.2349 no .
C66 H32 3.2443 no .
C67 H6 3.0385 no 1_455
C67 H32 3.2187 no .
C68 H6 2.6984 no 1_455
C69 H6 3.4701 no 1_455
C69 H31 3.3658 no .
C70 H31 3.0280 no .
C71 H6 3.2764 no 1_455
C72 H5A 3.3563 no 1_455
C72 H16A 3.4150 no .
H3A F10 2.7043 no 2_555
H3A H44 3.5577 no 2_655
H3C F6 3.2030 no 2_655
H3C F10 3.3444 no 2_555
H3C C44 2.9249 no 2_655
H3C C45 3.3871 no 2_655
H3C H44 2.6710 no 2_655
H4A F15 2.6997 no 2_655
H4A H58 3.0408 no 2_655
H4B F4 3.1308 no 2_655
H4B F6 3.4072 no 2_655
H4B C44 3.2124 no 2_655
H4B C45 2.9205 no 2_655
H4B C46 3.3047 no 2_655
H4B C48 3.2675 no 2_655
H4B H44 3.4762 no 2_655
H4B H58 3.5505 no 2_655
H5A F9 3.3624 no 2_655
H5A F22 2.9092 no 1_655
H5A F24 2.8355 no 1_655
H5A C72 3.3563 no 1_655
H5A H50 3.4843 no 2_655
H5A H68 3.2136 no 1_655
H5B F9 3.4743 no 2_655
H5B C41 3.0675 no 2_655
H5B C42 3.2258 no 2_655
H5B C43 3.5762 no 2_655
H5B C46 3.3186 no 2_655
H5B C50 3.2094 no 2_655
H5B C58 3.4970 no 2_655
H5B H50 2.4494 no 2_655
H5B H58 2.5831 no 2_655
H5C F1 3.4786 no 2_655
H5C F9 3.5054 no 2_655
H5C C43 3.5494 no 2_655
H5C H50 3.2924 no 2_655
H6 F19 3.5238 no 1_655
H6 F20 2.8608 no 1_655
H6 C67 3.0385 no 1_655
H6 C68 2.6984 no 1_655
H6 C69 3.4701 no 1_655
H6 C71 3.2764 no 1_655
H6 H68 2.5038 no 1_655
H7 F15 3.3486 no 2_655
H7 F16 2.8468 no 4_655
H7 F18 2.6071 no 4_655
H7 F19 3.5955 no 1_655
H7 F20 2.9369 no 1_655
H7 C64 3.3071 no 4_655
H8 F18 3.2943 no 4_655
H8 C19 3.4528 no 4_555
H8 C20 3.4352 no 4_555
H8 C21 3.5835 no 4_555
H8 C24 3.3912 no 4_555
H8 H24 2.8233 no 4_555
H8 H25 3.5056 no 4_555
H10 C21 2.9638 no 4_555
H10 C22 3.3353 no 4_555
H10 H21 2.6995 no 4_555
H10 H22 3.3115 no 4_555
H11 F5 2.5624 no .
H11 F6 3.3428 no .
H11 F12 3.2505 no 1_655
H11 C48 3.3749 no .
H11 H44 3.5790 no .
H12 F5 3.5470 no .
H12 F17 2.9795 no 1_655
H13 F24 3.5517 no 1_655
H13 H62 3.3874 no 1_655
H15A F2 3.2762 no 4_554
H15A F8 3.5214 no 2_555
H15A C52 3.4905 no 2_555
H15A H52 2.7584 no 2_555
H15B F2 3.2536 no 4_554
H15B F8 2.7921 no 2_555
H15B H32 3.5816 no 4_554
H15B H33 3.0715 no 4_554
H15B H52 3.2746 no 2_555
H16A F8 3.1310 no 2_555
H16A F22 2.9240 no .
H16A F23 2.7521 no .
H16A C72 3.4150 no .
H16B F8 2.8148 no 2_555
H16B F22 3.2518 no .
H16B C51 3.3443 no 2_555
H16B C52 3.0696 no 2_555
H16B C55 3.5193 no 2_555
H16B H52 2.8888 no 2_555
H18 F24 3.4486 no 1_655
H19 F9 3.1994 no 2_655
H19 F19 2.8380 no 4_654
H19 F24 2.9270 no 1_655
H20 F1 3.5185 no 2_655
H20 F11 3.2659 no 4_654
H20 F12 2.8953 no 4_654
H20 F19 3.0224 no 4_654
H20 C56 3.4590 no 4_654
H21 F3 3.1012 no 4_554
H21 F11 2.8517 no 4_654
H21 F12 2.7278 no 4_654
H21 C10 3.0324 no 4_554
H21 C56 3.3970 no 4_654
H21 H10 2.6995 no 4_554
H21 H44 3.5310 no 4_554
H22 F2 2.8342 no 4_554
H22 C32 3.4433 no 4_554
H22 C33 3.3440 no 4_554
H22 H10 3.3115 no 4_554
H22 H32 3.3789 no 4_554
H22 H33 3.2379 no 4_554
H24 F17 2.8733 no 1_655
H24 F18 3.4962 no 1_655
H24 H8 2.8233 no 4_554
H25 F16 3.3468 no 1_655
H25 F17 2.7918 no 1_655
H25 C36 3.1515 no 4_554
H25 C37 2.7909 no 4_554
H25 C38 3.3291 no 4_554
H25 H8 3.5056 no 4_554
H25 H34 3.2739 no 4_554
H25 H36 3.3441 no 4_554
H25 H37 2.7518 no 4_554
H26 F4 3.4994 no .
H26 F5 3.5918 no .
H26 F13 3.2896 no 3_555
H26 F14 3.2917 no 3_555
H26 C38 3.2037 no 4_554
H26 C39 3.3046 no 4_554
H26 C60 3.5272 no 3_555
H26 H34 3.1158 no 4_554
H26 H38 3.3822 no 4_554
H26 H39 3.5293 no 4_554
H26 H60 3.1014 no 3_555
H27 F5 3.2949 no .
H27 F13 2.6406 no 3_555
H27 F14 3.0158 no 3_555
H27 C63 3.4095 no 3_555
H27 H33 3.1800 no 4_554
H28 F23 2.9207 no .
H28 H33 2.9709 no 4_554
H30 F5 3.1357 no .
H30 F23 3.0177 no .
H31 F5 3.3031 no .
H31 C41 2.8457 no .
H31 C42 2.9883 no .
H31 C43 3.1234 no .
H31 C44 3.0646 no .
H31 C45 2.8282 no .
H31 C46 2.7234 no .
H31 C65 3.2349 no .
H31 C69 3.3658 no .
H31 C70 3.0280 no .
H31 H42 3.5463 no .
H31 H46 3.1905 no .
H31 H70 3.2230 no .
H32 F2 2.8446 no .
H32 F21 2.9383 no .
H32 C42 3.1430 no .
H32 C43 3.3230 no .
H32 C66 3.2443 no .
H32 C67 3.2187 no .
H32 H15B 3.5816 no 4_555
H32 H22 3.3789 no 4_555
H32 H42 3.0933 no .
H32 H66 3.4789 no .
H33 F21 2.9834 no .
H33 C23 3.1924 no 4_555
H33 C26 3.4395 no 4_555
H33 C27 2.8991 no 4_555
H33 C28 2.7564 no 4_555
H33 H15B 3.0715 no 4_555
H33 H22 3.2379 no 4_555
H33 H27 3.1800 no 4_555
H33 H28 2.9709 no 4_555
H34 C24 3.5657 no 4_555
H34 C25 3.0303 no 4_555
H34 C26 2.9276 no 4_555
H34 C27 3.3769 no 4_555
H34 H25 3.2739 no 4_555
H34 H26 3.1158 no 4_555
H36 F16 3.5891 no 4_655
H36 H25 3.3441 no 4_555
H37 F4 3.1286 no 2_655
H37 F6 2.9590 no 2_655
H37 F16 2.6556 no 4_655
H37 H25 2.7518 no 4_555
H38 F6 3.5051 no 2_655
H38 F16 3.5749 no 2_555
H38 F17 2.7047 no 2_555
H38 C61 3.3924 no 2_555
H38 C64 3.3600 no 2_555
H38 H26 3.3822 no 4_555
H39 C54 3.3472 no 2_555
H39 C57 3.0328 no 2_555
H39 C58 2.9663 no 2_555
H39 C59 2.9546 no 2_555
H39 C60 2.9826 no 2_555
H39 C61 2.9722 no 2_555
H39 C62 2.9787 no 2_555
H39 H26 3.5293 no 4_555
H39 H54 3.3235 no 2_555
H39 H58 3.4974 no 2_555
H39 H60 3.5328 no 2_555
H39 H62 3.5138 no 2_555
H40 F22 3.4330 no .
H42 F7 2.9686 no 3_556
H42 H31 3.5463 no .
H42 H32 3.0933 no .
H44 F10 2.9864 no 1_655
H44 F11 3.2164 no 1_655
H44 F12 3.4565 no 1_655
H44 C3 3.4354 no 2_645
H44 C56 3.4951 no 1_655
H44 H3A 3.5577 no 2_645
H44 H3C 2.6710 no 2_645
H44 H4B 3.4762 no 2_645
H44 H11 3.5790 no .
H44 H21 3.5310 no 4_555
H46 H31 3.1905 no .
H50 C5 3.2144 no 2_645
H50 H5A 3.4843 no 2_645
H50 H5B 2.4494 no 2_645
H50 H5C 3.2924 no 2_645
H52 F1 3.0227 no 3_556
H52 F2 2.6606 no 3_556
H52 C15 3.3276 no 2_545
H52 C16 3.5637 no 2_545
H52 C47 3.4492 no 3_556
H52 H15A 2.7584 no 2_545
H52 H15B 3.2746 no 2_545
H52 H16B 2.8888 no 2_545
H54 H39 3.3235 no 2_545
H58 C4 3.5056 no 2_645
H58 C5 3.3568 no 2_645
H58 H4A 3.0408 no 2_645
H58 H4B 3.5505 no 2_645
H58 H5B 2.5831 no 2_645
H58 H39 3.4974 no 2_545
H60 F4 2.9966 no 3_555
H60 F15 3.0842 no 3_555
H60 H26 3.1014 no 3_555
H60 H39 3.5328 no 2_545
H62 H13 3.3874 no 1_455
H62 H39 3.5138 no 2_545
H66 F7 2.9455 no 3_556
H66 H32 3.4789 no .
H68 F14 3.3640 no 2_555
H68 C6 3.4969 no 1_455
H68 H5A 3.2136 no 1_455
H68 H6 2.5038 no 1_455
H70 H31 3.2230 no .

loop_
_geom_torsion_atom_site_label_1
_geom_torsion_atom_site_label_2
_geom_torsion_atom_site_label_3
_geom_torsion_atom_site_label_4
_geom_torsion
_geom_torsion_publ_flag
P1 Ru1 P2 C16 4.90(7) no
P1 Ru1 P2 C29 120.30(7) no
P1 Ru1 P2 C35 -119.69(8) no
P2 Ru1 P1 C15 13.34(7) no
P2 Ru1 P1 C17 134.54(8) no
P2 Ru1 P1 C23 -103.86(8) no
P1 Ru1 C1 C2 -140.0(4) no
P1 Ru1 C1 C3 38.0(4) no
C1 Ru1 P1 C15 -79.87(16) no
C1 Ru1 P1 C17 41.33(16) no
C1 Ru1 P1 C23 162.94(16) no
P1 Ru1 C10 C9 162.51(9) no
P1 Ru1 C10 C11 33.3(4) no
C10 Ru1 P1 C15 97.8(3) no
C10 Ru1 P1 C17 -141.0(3) no
C10 Ru1 P1 C23 -19.4(3) no
P1 Ru1 C11 C10 -158.90(16) no
P1 Ru1 C11 C12 68.4(3) no
C11 Ru1 P1 C15 117.74(18) no
C11 Ru1 P1 C17 -121.07(18) no
C11 Ru1 P1 C23 0.54(19) no
P1 Ru1 C12 C11 -118.5(2) no
P1 Ru1 C12 C13 108.8(3) no
C12 Ru1 P1 C15 150.00(17) no
C12 Ru1 P1 C17 -88.80(17) no
C12 Ru1 P1 C23 32.80(18) no
P1 Ru1 C13 C12 -77.2(2) no
P1 Ru1 C13 C14 152.71(16) no
C13 Ru1 P1 C15 -174.43(14) no
C13 Ru1 P1 C17 -53.24(15) no
C13 Ru1 P1 C23 68.37(15) no
P1 Ru1 C14 C6 87.9(4) no
P1 Ru1 C14 C9 -167.93(8) no
P1 Ru1 C14 C13 -39.4(4) no
C14 Ru1 P1 C15 -151.4(2) no
C14 Ru1 P1 C17 -30.2(3) no
C14 Ru1 P1 C23 91.4(2) no
P2 Ru1 C1 C2 136.1(4) no
P2 Ru1 C1 C3 -45.9(4) no
C1 Ru1 P2 C16 94.81(16) no
C1 Ru1 P2 C29 -149.79(16) no
C1 Ru1 P2 C35 -29.78(16) no
P2 Ru1 C9 C8 -60.6(5) no
P2 Ru1 C9 C10 69.5(2) no
P2 Ru1 C9 C14 -156.56(14) no
C9 Ru1 P2 C16 -170.05(14) no
C9 Ru1 P2 C29 -54.64(15) no
C9 Ru1 P2 C35 65.37(16) no
P2 Ru1 C10 C9 -115.6(2) no
P2 Ru1 C10 C11 115.1(2) no
C10 Ru1 P2 C16 -137.10(15) no
C10 Ru1 P2 C29 -21.70(15) no
C10 Ru1 P2 C35 98.31(15) no
P2 Ru1 C11 C10 -70.0(3) no
P2 Ru1 C11 C12 157.27(17) no
C11 Ru1 P2 C16 -103.70(16) no
C11 Ru1 P2 C29 11.70(17) no
C11 Ru1 P2 C35 131.71(17) no
P2 Ru1 C12 C11 -32.9(4) no
P2 Ru1 C12 C13 -165.57(9) no
C12 Ru1 P2 C16 -84.8(3) no
C12 Ru1 P2 C29 30.6(3) no
C12 Ru1 P2 C35 150.6(3) no
P2 Ru1 C14 C6 -69.0(5) no
P2 Ru1 C14 C9 35.2(4) no
P2 Ru1 C14 C13 163.76(9) no
C14 Ru1 P2 C16 168.9(2) no
C14 Ru1 P2 C29 -75.7(3) no
C14 Ru1 P2 C35 44.3(3) no
C1 Ru1 C9 C8 33.9(5) no
C1 Ru1 C9 C10 164.0(3) no
C1 Ru1 C9 C14 -62.1(3) no
C9 Ru1 C1 C2 30.1(4) no
C9 Ru1 C1 C3 -151.9(4) no
C1 Ru1 C10 C9 -20.4(4) no
C1 Ru1 C10 C11 -149.7(2) no
C10 Ru1 C1 C2 41.8(5) no
C10 Ru1 C1 C3 -140.2(4) no
C1 Ru1 C11 C10 64.2(6) no
C1 Ru1 C11 C12 -68.5(6) no
C11 Ru1 C1 C2 -0.1(8) no
C11 Ru1 C1 C3 177.8(4) no
C1 Ru1 C12 C11 147.5(3) no
C1 Ru1 C12 C13 14.9(4) no
C12 Ru1 C1 C2 -44.2(5) no
C12 Ru1 C1 C3 133.8(4) no
C1 Ru1 C13 C12 -168.6(3) no
C1 Ru1 C13 C14 61.3(3) no
C13 Ru1 C1 C2 -35.4(4) no
C13 Ru1 C1 C3 142.6(4) no
C1 Ru1 C14 C6 11.1(4) no
C1 Ru1 C14 C9 115.3(3) no
C1 Ru1 C14 C13 -116.2(3) no
C14 Ru1 C1 C2 -2.9(4) no
C14 Ru1 C1 C3 175.0(5) no
C9 Ru1 C10 C9 0.0(3) no
C9 Ru1 C10 C11 -129.2(5) no
C10 Ru1 C9 C8 -130.1(6) no
C10 Ru1 C9 C10 0.0(3) no
C10 Ru1 C9 C14 134.0(4) no
C9 Ru1 C11 C10 30.1(3) no
C9 Ru1 C11 C12 -102.6(3) no
C11 Ru1 C9 C8 -160.5(5) no
C11 Ru1 C9 C10 -30.4(3) no
C11 Ru1 C9 C14 103.6(3) no
C9 Ru1 C12 C11 64.6(3) no
C9 Ru1 C12 C13 -68.0(3) no
C12 Ru1 C9 C8 164.2(5) no
C12 Ru1 C9 C10 -65.7(3) no
C12 Ru1 C9 C14 68.3(3) no
C9 Ru1 C13 C12 98.9(3) no
C9 Ru1 C13 C14 -31.2(2) no
C13 Ru1 C9 C8 126.8(5) no
C13 Ru1 C9 C10 -103.1(3) no
C13 Ru1 C9 C14 30.87(19) no
C9 Ru1 C14 C6 -104.2(5) no
C9 Ru1 C14 C9 0.0(2) no
C9 Ru1 C14 C13 128.6(4) no
C14 Ru1 C9 C8 95.9(5) no
C14 Ru1 C9 C10 -134.0(4) no
C14 Ru1 C9 C14 0.0(3) no
C10 Ru1 C11 C10 -0.0(3) no
C10 Ru1 C11 C12 -132.7(5) no
C11 Ru1 C10 C9 129.2(5) no
C11 Ru1 C10 C11 0.0(3) no
C10 Ru1 C12 C11 28.6(3) no
C10 Ru1 C12 C13 -104.1(3) no
C12 Ru1 C10 C9 101.3(3) no
C12 Ru1 C10 C11 -27.9(3) no
C10 Ru1 C13 C12 63.5(3) no
C10 Ru1 C13 C14 -66.6(3) no
C13 Ru1 C10 C9 65.1(3) no
C13 Ru1 C10 C11 -64.2(3) no
C10 Ru1 C14 C6 -131.4(4) no
C10 Ru1 C14 C9 -27.2(2) no
C10 Ru1 C14 C13 101.3(3) no
C14 Ru1 C10 C9 28.3(3) no
C14 Ru1 C10 C11 -101.0(3) no
C11 Ru1 C12 C11 -0.0(3) no
C11 Ru1 C12 C13 -132.6(5) no
C12 Ru1 C11 C10 132.7(5) no
C12 Ru1 C11 C12 -0.0(3) no
C11 Ru1 C13 C12 27.8(3) no
C11 Ru1 C13 C14 -102.3(3) no
C13 Ru1 C11 C10 103.8(3) no
C13 Ru1 C11 C12 -29.0(2) no
C11 Ru1 C14 C6 -167.6(4) no
C11 Ru1 C14 C9 -63.4(3) no
C11 Ru1 C14 C13 65.1(3) no
C14 Ru1 C11 C10 67.0(3) no
C14 Ru1 C11 C12 -65.7(3) no
C12 Ru1 C13 C12 0.0(3) no
C12 Ru1 C13 C14 -130.1(5) no
C13 Ru1 C12 C11 132.6(5) no
C13 Ru1 C12 C13 0.0(3) no
C12 Ru1 C14 C6 157.3(5) no
C12 Ru1 C14 C9 -98.5(3) no
C12 Ru1 C14 C13 30.1(3) no
C14 Ru1 C12 C11 102.5(3) no
C14 Ru1 C12 C13 -30.1(3) no
C13 Ru1 C14 C6 127.3(6) no
C13 Ru1 C14 C9 -128.6(4) no
C13 Ru1 C14 C13 0.0(3) no
C14 Ru1 C13 C12 130.1(5) no
C14 Ru1 C13 C14 0.0(3) no
Ru1 P1 C15 C16 -33.2(3) no
Ru1 P1 C17 C18 21.1(4) no
Ru1 P1 C17 C22 -157.8(3) no
Ru1 P1 C23 C24 -85.7(4) no
Ru1 P1 C23 C28 91.9(4) no
C15 P1 C17 C18 145.5(4) no
C15 P1 C17 C22 -33.4(4) no
C17 P1 C15 C16 -162.8(3) no
C15 P1 C23 C24 153.1(4) no
C15 P1 C23 C28 -29.4(5) no
C23 P1 C15 C16 90.6(3) no
C17 P1 C23 C24 44.8(4) no
C17 P1 C23 C28 -137.6(4) no
C23 P1 C17 C18 -106.7(4) no
C23 P1 C17 C22 74.4(4) no
Ru1 P2 C16 C15 -26.5(4) no
Ru1 P2 C29 C30 -60.5(4) no
Ru1 P2 C29 C34 110.3(3) no
Ru1 P2 C35 C36 -16.0(5) no
Ru1 P2 C35 C40 165.8(3) no
C16 P2 C29 C30 59.1(4) no
C16 P2 C29 C34 -130.1(4) no
C29 P2 C16 C15 -145.8(3) no
C16 P2 C35 C36 -143.3(4) no
C16 P2 C35 C40 38.6(5) no
C35 P2 C16 C15 107.0(4) no
C29 P2 C35 C36 108.0(4) no
C29 P2 C35 C40 -70.1(4) no
C35 P2 C29 C30 168.5(3) no
C35 P2 C29 C34 -20.7(4) no
Ru1 C1 C2 C4 177.2(4) no
Ru1 C1 C2 C6 -5.8(7) no
C3 C1 C2 C4 -0.9(9) no
C3 C1 C2 C6 176.1(5) no
C1 C2 C4 C5 -85.7(7) no
C1 C2 C6 C7 -93.5(6) no
C1 C2 C6 C14 14.5(8) no
C4 C2 C6 C7 83.8(6) no
C4 C2 C6 C14 -168.2(5) no
C6 C2 C4 C5 97.1(6) no
C2 C6 C7 C8 102.0(5) no
C2 C6 C14 Ru1 -16.0(6) no
C2 C6 C14 C9 -98.3(5) no
C2 C6 C14 C13 73.4(7) no
C7 C6 C14 Ru1 94.6(5) no
C7 C6 C14 C9 12.3(5) no
C7 C6 C14 C13 -176.0(5) no
C14 C6 C7 C8 -10.4(6) no
C6 C7 C8 C9 4.5(7) no
C7 C8 C9 Ru1 -71.0(7) no
C7 C8 C9 C10 -169.8(5) no
C7 C8 C9 C14 3.6(6) no
Ru1 C9 C10 Ru1 -0.000(12) no
Ru1 C9 C10 C11 57.5(4) no
Ru1 C9 C14 Ru1 -0.0 no
Ru1 C9 C14 C6 112.0(4) no
Ru1 C9 C14 C13 -60.7(4) no
C8 C9 C10 Ru1 122.8(6) no
C8 C9 C10 C11 -179.7(5) no
C8 C9 C14 Ru1 -122.4(4) no
C8 C9 C14 C6 -10.4(6) no
C8 C9 C14 C13 177.0(4) no
C10 C9 C14 Ru1 52.0(5) no
C10 C9 C14 C6 164.0(4) no
C10 C9 C14 C13 -8.6(7) no
C14 C9 C10 Ru1 -50.0(5) no
C14 C9 C10 C11 7.5(7) no
Ru1 C10 C11 Ru1 0.000(11) no
Ru1 C10 C11 C12 53.7(4) no
C9 C10 C11 Ru1 -57.4(5) no
C9 C10 C11 C12 -3.8(8) no
Ru1 C11 C12 Ru1 -0.000(12) no
Ru1 C11 C12 C13 54.9(4) no
C10 C11 C12 Ru1 -54.0(5) no
C10 C11 C12 C13 0.9(8) no
Ru1 C12 C13 Ru1 0.000(11) no
Ru1 C12 C13 C14 54.5(4) no
C11 C12 C13 Ru1 -56.4(5) no
C11 C12 C13 C14 -1.9(8) no
Ru1 C13 C14 Ru1 0.000(12) no
Ru1 C13 C14 C6 -109.3(5) no
Ru1 C13 C14 C9 61.5(4) no
C12 C13 C14 Ru1 -55.9(5) no
C12 C13 C14 C6 -165.2(5) no
C12 C13 C14 C9 5.7(7) no
P1 C15 C16 P2 37.2(5) no
P1 C17 C18 C19 -179.5(4) no
P1 C17 C22 C21 177.2(3) no
C18 C17 C22 C21 -1.8(7) no
C22 C17 C18 C19 -0.5(8) no
C17 C18 C19 C20 1.4(9) no
C18 C19 C20 C21 -0.1(9) no
C19 C20 C21 C22 -2.1(8) no
C20 C21 C22 C17 3.0(8) no
P1 C23 C24 C25 178.6(4) no
P1 C23 C28 C27 -178.7(4) no
C24 C23 C28 C27 -1.1(8) no
C28 C23 C24 C25 0.9(8) no
C23 C24 C25 C26 -0.5(8) no
C24 C25 C26 C27 0.3(9) no
C25 C26 C27 C28 -0.5(9) no
C26 C27 C28 C23 0.9(9) no
P2 C29 C30 C31 170.1(3) no
P2 C29 C34 C33 -170.1(3) no
C30 C29 C34 C33 0.7(7) no
C34 C29 C30 C31 -1.0(7) no
C29 C30 C31 C32 -0.4(7) no
C30 C31 C32 C33 2.2(8) no
C31 C32 C33 C34 -2.5(8) no
C32 C33 C34 C29 1.1(8) no
P2 C35 C36 C37 -178.9(4) no
P2 C35 C40 C39 178.9(4) no
C36 C35 C40 C39 0.7(8) no
C40 C35 C36 C37 -0.8(8) no
C35 C36 C37 C38 -0.1(8) no
C36 C37 C38 C39 1.0(9) no
C37 C38 C39 C40 -1.0(9) no
C38 C39 C40 C35 0.2(9) no
C42 C41 C46 C45 0.7(7) no
C46 C41 C42 C43 -3.1(6) no
C42 C41 B1 C49 -42.0(6) no
C42 C41 B1 C57 -160.8(4) no
C42 C41 B1 C65 79.6(5) no
B1 C41 C42 C43 -176.1(4) no
C46 C41 B1 C49 145.4(5) no
C46 C41 B1 C57 26.7(6) no
C46 C41 B1 C65 -93.0(5) no
B1 C41 C46 C45 173.7(4) no
C41 C42 C43 C44 2.8(7) no
C41 C42 C43 C47 -176.9(4) no
C42 C43 C44 C45 -0.1(7) no
C42 C43 C47 F1 55.0(7) no
C42 C43 C47 F2 -62.1(6) no
C42 C43 C47 F3 177.2(4) no
C44 C43 C47 F1 -124.8(5) no
C44 C43 C47 F2 118.1(5) no
C44 C43 C47 F3 -2.5(7) no
C47 C43 C44 C45 179.7(4) no
C43 C44 C45 C46 -2.2(7) no
C43 C44 C45 C48 175.3(4) no
C44 C45 C46 C41 1.9(7) no
C44 C45 C48 F4 142.3(5) no
C44 C45 C48 F5 -100.0(5) no
C44 C45 C48 F6 18.8(7) no
C46 C45 C48 F4 -40.2(6) no
C46 C45 C48 F5 77.6(6) no
C46 C45 C48 F6 -163.6(4) no
C48 C45 C46 C41 -175.6(4) no
C50 C49 C54 C53 1.2(7) no
C54 C49 C50 C51 -2.1(7) no
C50 C49 B1 C41 -12.6(7) no
C50 C49 B1 C57 108.9(5) no
C50 C49 B1 C65 -129.2(5) no
B1 C49 C50 C51 -178.5(4) no
C54 C49 B1 C41 171.1(4) no
C54 C49 B1 C57 -67.4(6) no
C54 C49 B1 C65 54.5(6) no
B1 C49 C54 C53 177.8(4) no
C49 C50 C51 C52 1.5(7) no
C49 C50 C51 C55 -175.3(4) no
C50 C51 C52 C53 0.1(7) no
C50 C51 C55 F7 92.9(6) no
C50 C51 C55 F8 -145.4(5) no
C50 C51 C55 F9 -26.4(7) no
C52 C51 C55 F7 -84.0(6) no
C52 C51 C55 F8 37.6(7) no
C52 C51 C55 F9 156.6(5) no
C55 C51 C52 C53 177.0(4) no
C51 C52 C53 C54 -1.0(7) no
C51 C52 C53 C56 176.6(4) no
C52 C53 C54 C49 0.3(8) no
C52 C53 C56 F10 -86.2(6) no
C52 C53 C56 F11 32.6(7) no
C52 C53 C56 F12 151.3(5) no
C54 C53 C56 F10 91.5(6) no
C54 C53 C56 F11 -149.8(5) no
C54 C53 C56 F12 -31.0(7) no
C56 C53 C54 C49 -177.3(4) no
C58 C57 C62 C61 -1.4(8) no
C62 C57 C58 C59 1.3(8) no
C58 C57 B1 C41 42.3(7) no
C58 C57 B1 C49 -82.2(6) no
C58 C57 B1 C65 156.1(5) no
B1 C57 C58 C59 178.4(5) no
C62 C57 B1 C41 -140.8(5) no
C62 C57 B1 C49 94.7(6) no
C62 C57 B1 C65 -27.0(7) no
B1 C57 C62 C61 -178.5(5) no
C57 C58 C59 C60 -0.2(9) no
C57 C58 C59 C63 -179.7(5) no
C58 C59 C60 C61 -0.9(8) no
C58 C59 C63 F13 -168.1(5) no
C58 C59 C63 F14 70.8(7) no
C58 C59 C63 F15 -48.2(8) no
C60 C59 C63 F13 12.4(8) no
C60 C59 C63 F14 -108.7(6) no
C60 C59 C63 F15 132.3(6) no
C63 C59 C60 C61 178.6(5) no
C59 C60 C61 C62 0.8(9) no
C59 C60 C61 C64 -179.5(5) no
C60 C61 C62 C57 0.5(9) no
C60 C61 C64 F16 -0.8(9) no
C60 C61 C64 F17 120.3(7) no
C60 C61 C64 F18 -121.4(7) no
C62 C61 C64 F16 179.0(5) no
C62 C61 C64 F17 -59.9(7) no
C62 C61 C64 F18 58.4(8) no
C64 C61 C62 C57 -179.3(5) no
C66 C65 C70 C69 0.8(7) no
C70 C65 C66 C67 -1.8(7) no
C66 C65 B1 C41 -92.4(5) no
C66 C65 B1 C49 31.3(6) no
C66 C65 B1 C57 149.2(5) no
B1 C65 C66 C67 170.7(4) no
C70 C65 B1 C41 79.5(5) no
C70 C65 B1 C49 -156.8(4) no
C70 C65 B1 C57 -38.9(6) no
B1 C65 C70 C69 -171.7(4) no
C65 C66 C67 C68 1.3(7) no
C65 C66 C67 C71 -176.6(4) no
C66 C67 C68 C69 0.3(7) no
C66 C67 C71 F19 -48.1(7) no
C66 C67 C71 F20 -167.4(5) no
C66 C67 C71 F21 72.2(7) no
C68 C67 C71 F19 134.0(5) no
C68 C67 C71 F20 14.7(8) no
C68 C67 C71 F21 -105.7(6) no
C71 C67 C68 C69 178.2(5) no
C67 C68 C69 C70 -1.3(7) no
C67 C68 C69 C72 177.4(4) no
C68 C69 C70 C65 0.8(7) no
C68 C69 C72 F22 22.3(7) no
C68 C69 C72 F23 144.0(5) no
C68 C69 C72 F24 -96.5(6) no
C70 C69 C72 F22 -159.0(5) no
C70 C69 C72 F23 -37.3(7) no
C70 C69 C72 F24 82.2(6) no
C72 C69 C70 C65 -178.0(4) no
